data_4346489
loop_
_publ_author_name
'M\"akel\"a, Toni'
'Kalenius, Elina'
'Rissanen, Kari'

_publ_section_title
;
 Cooperatively enhanced ion pair binding with a hybrid receptor.
;
_journal_issue 18
_journal_name_full 'Inorganic chemistry'
_journal_page_first 9154
_journal_page_last 9165
_journal_paper_doi 10.1021/acs.inorgchem.5b01577
_journal_volume 54
_journal_year 2015
_chemical_formula_moiety 'C120 H136 K4 N24 O52 S, C3 H7 N O, O4 S'
_chemical_formula_sum 'C123 H143 K4 N25 O57 S2'
_chemical_formula_weight 3104.14
_space_group_crystal_system triclinic
_space_group_IT_number 2
_space_group_name_Hall '-P 1'
_space_group_name_H-M_alt 'P -1'
_atom_sites_solution_hydrogens mixed
_atom_sites_solution_primary direct
_audit_creation_date 2015-02-10
_audit_creation_method
;
Olex2 1.2
(compiled 2014.06.27 svn.r2953 for OlexSys, GUI svn.r4855)
;
_cell_angle_alpha 106.011(3)
_cell_angle_beta 91.507(2)
_cell_angle_gamma 115.298(4)
_cell_formula_units_Z 2
_cell_length_a 17.5359(5)
_cell_length_b 19.7413(9)
_cell_length_c 25.8071(7)
_cell_measurement_reflns_used 10078
_cell_measurement_temperature 123.01(10)
_cell_measurement_theta_max 74.8620
_cell_measurement_theta_min 3.5530
_cell_volume 7656.3(6)
_computing_cell_refinement
;
CrysAlisPro, Agilent Technologies,
Version 1.171.36.28 (release 01-02-2013 CrysAlis171 .NET)
(compiled Feb  1 2013,16:14:44)
;
_computing_data_collection
;
CrysAlisPro, Agilent Technologies,
Version 1.171.36.28 (release 01-02-2013 CrysAlis171 .NET)
(compiled Feb  1 2013,16:14:44)
;
_computing_data_reduction
;
CrysAlisPro, Agilent Technologies,
Version 1.171.36.28 (release 01-02-2013 CrysAlis171 .NET)
(compiled Feb  1 2013,16:14:44)
;
_computing_molecular_graphics 'Olex2 (Dolomanov et al., 2009)'
_computing_publication_material 'Olex2 (Dolomanov et al., 2009)'
_computing_structure_refinement 'ShelXL (Sheldrick, 2008)'
_computing_structure_solution 'XS (Sheldrick, 2008)'
_diffrn_ambient_temperature 123.01(10)
_diffrn_detector_area_resol_mean 10.3953
_diffrn_measured_fraction_theta_full 0.979
_diffrn_measured_fraction_theta_max 0.979
_diffrn_measurement_details
;
#__ type_ start__ end____ width___ exp.time_
  1 omega  -49.00   33.00   1.0000   15.0000
omega____ theta____ kappa____ phi______ frames
    -      -41.6176   37.0000  -90.0000 82

#__ type_ start__ end____ width___ exp.time_
  2 omega  -96.00   -2.00   1.0000   15.0000
omega____ theta____ kappa____ phi______ frames
    -      -41.6176  125.0000  -90.0000 94

#__ type_ start__ end____ width___ exp.time_
  3 omega -114.00  -13.00   1.0000   15.0000
omega____ theta____ kappa____ phi______ frames
    -      -41.6176  -57.0000  120.0000 101

#__ type_ start__ end____ width___ exp.time_
  4 omega -138.00  -89.00   1.0000   80.0000
omega____ theta____ kappa____ phi______ frames
    -      -55.5000  -94.0000 -120.0000 49

#__ type_ start__ end____ width___ exp.time_
  5 omega  122.00  176.00   1.0000   80.0000
omega____ theta____ kappa____ phi______ frames
    -      111.3979   30.0000   60.0000 54

#__ type_ start__ end____ width___ exp.time_
  6 omega   35.00   91.00   1.0000   80.0000
omega____ theta____ kappa____ phi______ frames
    -      111.3979  -30.0000    0.0000 56

#__ type_ start__ end____ width___ exp.time_
  7 omega   43.00  144.00   1.0000   80.0000
omega____ theta____ kappa____ phi______ frames
    -      111.3979  -77.0000   90.0000 101

#__ type_ start__ end____ width___ exp.time_
  8 omega   35.00   89.00   1.0000   80.0000
omega____ theta____ kappa____ phi______ frames
    -      111.3979  -30.0000  150.0000 54

#__ type_ start__ end____ width___ exp.time_
  9 omega   91.00  119.00   1.0000   80.0000
omega____ theta____ kappa____ phi______ frames
    -      111.3979   30.0000   60.0000 28

#__ type_ start__ end____ width___ exp.time_
 10 omega   36.00   91.00   1.0000   80.0000
omega____ theta____ kappa____ phi______ frames
    -      111.3979  -30.0000   90.0000 55

#__ type_ start__ end____ width___ exp.time_
 11 omega   55.00   89.00   1.0000   80.0000
omega____ theta____ kappa____ phi______ frames
    -      111.3979  -30.0000 -150.0000 34

#__ type_ start__ end____ width___ exp.time_
 12 omega   29.00  109.00   1.0000   80.0000
omega____ theta____ kappa____ phi______ frames
    -      111.3979  -94.0000   30.0000 80

#__ type_ start__ end____ width___ exp.time_
 13 omega   38.00   98.00   1.0000   80.0000
omega____ theta____ kappa____ phi______ frames
    -      111.3979  -45.0000  -90.0000 60

#__ type_ start__ end____ width___ exp.time_
 14 omega   29.00  109.00   1.0000   80.0000
omega____ theta____ kappa____ phi______ frames
    -      111.3979  -94.0000  -90.0000 80

#__ type_ start__ end____ width___ exp.time_
 15 omega   60.00  166.00   1.0000   80.0000
omega____ theta____ kappa____ phi______ frames
    -      111.3979   15.0000 -180.0000 106
;
_diffrn_measurement_device_type 'SuperNova, Dual, Cu at zero, Atlas'
_diffrn_measurement_method '\w scans'
_diffrn_orient_matrix_UB_11 0.0499741000
_diffrn_orient_matrix_UB_12 0.0771233000
_diffrn_orient_matrix_UB_13 0.0477708000
_diffrn_orient_matrix_UB_21 0.0192818000
_diffrn_orient_matrix_UB_22 -0.0464936000
_diffrn_orient_matrix_UB_23 0.0331763000
_diffrn_orient_matrix_UB_31 0.0827049000
_diffrn_orient_matrix_UB_32 0.0132875000
_diffrn_orient_matrix_UB_33 -0.0241534000
_diffrn_radiation_monochromator mirror
_diffrn_radiation_type CuK\a
_diffrn_radiation_wavelength 1.54184
_diffrn_reflns_av_R_equivalents 0.0878
_diffrn_reflns_av_unetI/netI 0.0988
_diffrn_reflns_Laue_measured_fraction_full 0.960
_diffrn_reflns_Laue_measured_fraction_max 0.979
_diffrn_reflns_limit_h_max 22
_diffrn_reflns_limit_h_min -17
_diffrn_reflns_limit_k_max 24
_diffrn_reflns_limit_k_min -24
_diffrn_reflns_limit_l_max 26
_diffrn_reflns_limit_l_min -32
_diffrn_reflns_number 46767
_diffrn_reflns_point_group_measured_fraction_full 0.960
_diffrn_reflns_point_group_measured_fraction_max 0.979
_diffrn_reflns_theta_full 67.684
_diffrn_reflns_theta_max 66.748
_diffrn_reflns_theta_min 3.177
_diffrn_source 'SuperNova (Cu) X-ray Source'
_exptl_absorpt_coefficient_mu 2.099
_exptl_absorpt_correction_T_max 0.885
_exptl_absorpt_correction_T_min 0.573
_exptl_absorpt_correction_type analytical
_exptl_absorpt_process_details
;
CrysAlisPro, Agilent Technologies,
Version 1.171.36.28 (release 01-02-2013 CrysAlis171 .NET)
(compiled Feb  1 2013,16:14:44)
Analytical numeric absorption correction using a multifaceted crystal
			model based on expressions derived by R.C. Clark & J.S. Reid.
(Clark, R. C. & Reid, J. S. (1995). Acta Cryst. A51, 887-897)
;
_exptl_crystal_colour yellow
_exptl_crystal_colour_primary yellow
_exptl_crystal_density_diffrn 1.346
_exptl_crystal_description plate
_exptl_crystal_F_000 3240
_exptl_crystal_recrystallization_method 'Diffusion of diethyl ether into MeOH/DMF solution'
_exptl_crystal_size_max 0.2231
_exptl_crystal_size_mid 0.1469
_exptl_crystal_size_min 0.0463
_refine_diff_density_max 0.795
_refine_diff_density_min -0.848
_refine_diff_density_rms 0.103
_refine_ls_extinction_method none
_refine_ls_goodness_of_fit_ref 1.092
_refine_ls_hydrogen_treatment mixed
_refine_ls_matrix_type full
_refine_ls_number_parameters 2061
_refine_ls_number_reflns 26575
_refine_ls_number_restraints 171
_refine_ls_restrained_S_all 1.093
_refine_ls_R_factor_all 0.1148
_refine_ls_R_factor_gt 0.0736
_refine_ls_shift/su_max 0.000
_refine_ls_shift/su_mean 0.000
_refine_ls_structure_factor_coef Fsqd
_refine_ls_weighting_details 'w=1/[\s^2^(Fo^2^)+(0.1571P)^2^] where P=(Fo^2^+2Fc^2^)/3'
_refine_ls_weighting_scheme calc
_refine_ls_wR_factor_gt 0.2219
_refine_ls_wR_factor_ref 0.2747
_reflns_Friedel_coverage 0.000
_reflns_number_gt 15962
_reflns_number_total 26575
_reflns_threshold_expression 'I > 2\s(I)'
_cod_data_source_file ic5b01577_si_011.cif
_cod_data_source_block R1-K2SO4
_cod_original_cell_volume 7656.3(5)
_cod_database_code 4346489
_shelxl_version_number 2013-4
_chemical_oxdiff_formula 'C32 H34 N6 O16 K2 S1'
_shelx_space_group_comment
;
The symmetry employed for this shelxl refinement is uniquely defined
by the following loop, which should always be used as a source of
symmetry information in preference to the above space-group names.
They are only intended as comments.
;
_reflns_odcompleteness_completeness 97.77
_reflns_odcompleteness_iscentric 1
_reflns_odcompleteness_theta 68.13
_olex2_refinement_description
;
1. Fixed Uiso
 At 1.2 times of:
  All C(H) groups, All C(H,H) groups, All C(H,H,H,H) groups, All N(H) groups
 At 1.5 times of:
  All C(H,H,H) groups
2. Restrained distances
 O6E-N6E = O5E-N6E
 1.25 with sigma of 0.02
 H21E-H20C
 2 with sigma of 0.01
 C27B-C28B = C28B-C27B = C25B-C26B = C25B-C26B = C23B-C24B = C24B-C23B
 1.52 with sigma of 0.01
 O10B-C27B = O10B-C27B = O10B-C26B = O10B-C26B = O9B-C25B = O9B-C25B = O9B-
 C24B = O9B-C24B = O8B-C23B = O8B-C23B
 1.42 with sigma of 0.02
 O11B-C29B = O11E-C29B = O11B-C28B = O11E-C28B = O10B-C27B = O10B-C27B = O10B-
 C26B = O10B-C26B = O9B-C25B = O9B-C25B
 1.42 with sigma of 0.01
3. Rigid bond restraints
 O5B, N6B, O6B
 with sigma for 1-2 distances of 0.01 and sigma for 1-3 distances of 0.01
 O6E, O5E, N6E
 with sigma for 1-2 distances of 0.01 and sigma for 1-3 distances of 0.01
 C21C, C22F, O8C, C23F, C24C, O9F, C25F, C26C, O10C
 with sigma for 1-2 distances of 0.01 and sigma for 1-3 distances of 0.01
 C21C, C22C, O8C, C23C, C24C, O9C, C25C, C26C, O10C
 with sigma for 1-2 distances of 0.01 and sigma for 1-3 distances of 0.01
 C9B, C14B, C13B, C12B, C11B, C10B
 with sigma for 1-2 distances of 0.01 and sigma for 1-3 distances of 0.01
 C14E, C9B, C13E, C12E, C11E, C10E
 with sigma for 1-2 distances of 0.01 and sigma for 1-3 distances of 0.01
 C29B, O11E, C28B, C28E, O27E, C26E, C25E, O9E, C24E, C23E, O8B
 with sigma for 1-2 distances of 0.01 and sigma for 1-3 distances of 0.01
 C29B, O11B, C28B, C27B, O10B, C26B, C25B, O9B, C24B, C23B, O8B
 with sigma for 1-2 distances of 0.01 and sigma for 1-3 distances of 0.01
4. Uiso/Uaniso restraints and constraints
N6E \\sim N6B: within 1.7A with sigma of 0.02 and sigma for terminal atoms of
0.02
O5B \\sim O5E: within 1.7A with sigma of 0.02 and sigma for terminal atoms of
0.02
O6B \\sim O6E: within 1.7A with sigma of 0.02 and sigma for terminal atoms of
0.02
C23B \\sim C23E: within 1.7A with sigma of 0.01 and sigma for terminal atoms of
0.01
C25F \\sim C25C: within 1.7A with sigma of 0.01 and sigma for terminal atoms of
0.01
C13B \\sim C13E: within 1.7A with sigma of 0.02 and sigma for terminal atoms of
0.02
C12B \\sim C12E: within 1.7A with sigma of 0.02 and sigma for terminal atoms of
0.02
O11B \\sim O11E: within 1.7A with sigma of 0.01 and sigma for terminal atoms of
0.01
O11E \\sim O11B: within 1.7A with sigma of 0.01 and sigma for terminal atoms of
0.01
Uanis(C14B) = Uanis(C14E)
Uanis(C28E) = Uanis(C27B)
Uanis(C24B) = Uanis(C24E)
Uanis(O10B) = Uanis(O27E)
5. Others
 Fixed Sof: O5B(0.7) O5E(0.3) O6B(0.7) O6E(0.3) O9B(0.6) O9C(0.8) O9E(0.4)
 O9F(0.2) O10B(0.9) O11B(0.6) O11E(0.4) O27E(0.1) N6B(0.7) N6E(0.3) C10B(0.7)
 H10B(0.7) C10E(0.3) H10E(0.3) C11B(0.7) H11B(0.7) C11E(0.3) H11E(0.3)
 C12B(0.7) C12E(0.3) C13B(0.7) H13B(0.7) C13E(0.3) H13E(0.3) C14B(0.7)
 H14B(0.7) C14E(0.3) H14E(0.3) H21E(0.7) H21F(0.7) H21G(0.3) H21H(0.3)
 C22C(0.7) H22E(0.7) H22F(0.7) C22F(0.3) H22G(0.3) H22H(0.3) C23B(0.6)
 H23C(0.6) H23D(0.6) C23C(0.7) H23E(0.7) H23F(0.7) C23E(0.4) H23G(0.4)
 H23H(0.4) C23F(0.3) H23I(0.3) H23J(0.3) C24B(0.6) H24C(0.6) H24D(0.6)
 H24E(0.8) H24F(0.8) H24G(0.2) H24H(0.2) C24E(0.4) H24I(0.4) H24J(0.4)
 C25B(0.6) H25C(0.6) H25D(0.6) C25C(0.8) H25E(0.8) H25F(0.8) C25E(0.4)
 H25G(0.4) H25H(0.4) C25F(0.2) H25I(0.2) H25J(0.2) C26B(0.6) H26C(0.6)
 H26D(0.6) H26E(0.8) H26F(0.8) H26G(0.2) H26H(0.2) C26E(0.4) H26I(0.4)
 H26J(0.4) C27B(0.6) H27C(0.6) H27D(0.6) H28E(0.4) H28F(0.4) H28C(0.6)
 H28D(0.6) C28E(0.4) H28I(0.4) H28J(0.4) H29C(0.6) H29D(0.6) H29E(0.4) H29F(0.4)
6.a Secondary CH2 refined with riding coordinates:
 C21A(H21A,H21B), C21B(H21C,H21D), C21C(H21E,H21F), C21C(H21G,H21H), C22A(H22A,
 H22B), C22B(H22C,H22D), C22C(H22E,H22F), C22F(H22G,H22H), C23A(H23A,H23B),
 C23B(H23C,H23D), C23C(H23E,H23F), C23E(H23G,H23H), C23F(H23I,H23J), C24A(H24A,
 H24B), C24B(H24C,H24D), C24C(H24E,H24F), C24C(H24G,H24H), C24E(H24I,H24J),
 C25A(H25A,H25B), C25B(H25C,H25D), C25C(H25E,H25F), C25E(H25G,H25H), C25F(H25I,
 H25J), C26A(H26A,H26B), C26B(H26C,H26D), C26C(H26E,H26F), C26C(H26G,H26H),
 C26E(H26I,H26J), C27A(H27A,H27B), C27B(H27C,H27D), C27C(H27E,H27F), C28A(H28A,
 H28B), C28B(H28E,H28F), C28B(H28C,H28D), C28C(H28G,H28H), C28E(H28I,H28J),
 C29A(H29A,H29B), C29B(H29C,H29D), C29B(H29E,H29F), C29C(H29G,H29H), C30A(H30A,
 H30B), C30B(H30C,H30D), C30C(H30E,H30F), C21D(H21I,H21J), C22D(H22I,H22J),
 C23D(H23K,H23L), C24D(H24K,H24L), C25D(H25K,H25L), C26D(H26K,H26L), C27D(H27G,
 H27H), C28D(H28K,H28L), C29D(H29I,H29J), C30D(H30G,H30H)
6.b Aromatic/amide H refined with riding coordinates:
 N1A(H1A), N1B(H1B), N1C(H1C), N2A(H2A), N2B(H2B), N2C(H2C), N3A(H3A),
 N3B(H3B), N3C(H3C), N4A(H4A), N4B(H4B), N4C(H4C), C3B(H3BA), C3C(H3CA),
 C4A(H4AA), C4B(H4BA), C4C(H4CA), C6A(H6A), C6B(H6B), C6C(H6C), C7A(H7A),
 C7B(H7B), C7C(H7C), C10A(H10A), C10B(H10B), C10C(H10C), C10E(H10E), C11A(H11A),
  C11B(H11B), C11C(H11C), C11E(H11E), C13A(H13A), C13B(H13B), C13C(H13C),
 C13E(H13E), C14A(H14A), C14B(H14B), C14C(H14C), C14E(H14E), C17A(H17A),
 C17B(H17B), C17C(H17C), C20A(H20A), C20B(H20B), C20C(H20C), N1D(H1D), N2D(H2D),
  N3D(H3D), N4D(H4D), C3D(H3DA), C4D(H4DA), C6D(H6D), C7D(H7D), C10D(H10D),
 C11D(H11D), C13D(H13D), C14D(H14D), C17D(H17D), C20D(H20D), C31(H31)
6.c Idealised Me refined as rotating group:
 C32(H32A,H32B,H32C), C33(H33A,H33B,H33C)
;
_olex2_submission_special_instructions 'No special instructions were received'

loop_
_space_group_symop_operation_xyz
'x, y, z'
'-x, -y, -z'

loop_
_atom_site_label
_atom_site_type_symbol
_atom_site_fract_x
_atom_site_fract_y
_atom_site_fract_z
_atom_site_U_iso_or_equiv
_atom_site_adp_type
_atom_site_occupancy
_atom_site_site_symmetry_order
_atom_site_calc_flag
_atom_site_refinement_flags_posn
_atom_site_refinement_flags_adp
_atom_site_refinement_flags_occupancy
_atom_site_disorder_assembly
_atom_site_disorder_group
K1A K 0.83285(6) 0.32462(6) 0.54307(4) 0.0324(2) Uani 1 1 d . . . . .
K1B K 0.36508(9) -0.04801(8) -0.13431(5) 0.0520(3) Uani 1 1 d . . . . .
K1C K 0.30116(7) 0.28788(7) -0.04218(4) 0.0387(3) Uani 1 1 d . . . . .
O1A O 1.1082(2) 0.5807(2) 0.35390(14) 0.0396(9) Uani 1 1 d . . . . .
O1B O 0.5831(3) 0.1576(2) 0.15477(15) 0.0471(10) Uani 1 1 d . . . . .
O1C O 0.6689(2) 0.7206(3) 0.14481(14) 0.0444(9) Uani 1 1 d . . . . .
O2A O 1.0294(2) 0.6869(2) 0.40224(16) 0.0429(9) Uani 1 1 d . . . . .
O2B O 0.7346(2) 0.3657(2) -0.02213(16) 0.0433(9) Uani 1 1 d . . . . .
O2C O 0.7907(2) 0.6576(3) 0.10299(17) 0.0506(10) Uani 1 1 d . . . . .
O3A O 1.3603(3) 0.6945(4) 0.1464(2) 0.0806(18) Uani 1 1 d . . . . .
O3B O 0.5737(3) 0.1967(3) 0.42914(16) 0.0526(11) Uani 1 1 d . . . . .
O3C O 0.9836(5) 1.0975(4) 0.2602(4) 0.115(3) Uani 1 1 d . . . . .
O4A O 1.4004(3) 0.7939(3) 0.2201(2) 0.0652(13) Uani 1 1 d . . . . .
O4B O 0.7005(3) 0.2933(3) 0.45885(17) 0.0618(12) Uani 1 1 d . . . . .
O4C O 0.9592(5) 1.1084(4) 0.3436(4) 0.117(3) Uani 1 1 d . . . . .
O5A O 1.1069(5) 0.9986(5) 0.2688(4) 0.124(3) Uani 1 1 d . . . . .
O5B O 1.1504(6) 0.7440(6) 0.0454(5) 0.072(3) Uani 0.7 1 d . U P A 1
O5C O 1.2213(3) 0.9239(4) 0.1562(3) 0.093(2) Uani 1 1 d . . . . .
O5E O 1.1251(18) 0.7461(18) 0.0240(12) 0.078(7) Uani 0.3 1 d D U P B 2
O6A O 1.2197(4) 1.0027(5) 0.3065(5) 0.131(3) Uani 1 1 d . . . . .
O6B O 1.0546(7) 0.7288(8) -0.0171(6) 0.095(4) Uani 0.7 1 d . U P A 1
O6C O 1.2638(3) 0.8709(4) 0.2074(3) 0.0863(19) Uani 1 1 d . . . . .
O6E O 1.0357(18) 0.7052(18) -0.0508(9) 0.095(7) Uani 0.3 1 d D U P B 2
O7A O 0.9348(2) 0.3885(2) 0.47028(14) 0.0358(8) Uani 1 1 d . . . . .
O7B O 0.4270(2) 0.0363(2) -0.02491(15) 0.0437(9) Uani 1 1 d . . . . .
O7C O 0.4019(2) 0.4427(2) 0.02950(14) 0.0363(8) Uani 1 1 d . . . . .
O8A O 0.8546(2) 0.2215(2) 0.44809(15) 0.0445(9) Uani 1 1 d . . . . .
O8B O 0.2570(3) -0.0808(3) -0.0593(2) 0.0669(14) Uani 1 1 d D U . . .
O8C O 0.2316(3) 0.3547(3) 0.04395(18) 0.0568(11) Uani 1 1 d . U . . .
O9A O 0.7115(3) 0.1542(2) 0.49631(17) 0.0480(9) Uani 1 1 d . . . . .
O9B O 0.2106(9) -0.1559(10) -0.1762(5) 0.068(4) Uani 0.6 1 d D U P C 1
O9C O 0.1523(4) 0.1905(4) -0.0016(3) 0.0701(17) Uani 0.8 1 d . U P D 1
O9E O 0.1891(15) -0.1364(17) -0.1671(9) 0.080(7) Uani 0.4 1 d . U P C 2
O9F O 0.1214(14) 0.1947(14) -0.0452(10) 0.060(5) Uani 0.2 1 d . U P D 2
O10A O 0.6805(2) 0.2467(2) 0.59016(14) 0.0370(8) Uani 1 1 d . . . . .
O10B O 0.2729(4) -0.0447(4) -0.2305(2) 0.0558(14) Uani 0.9 1 d D U P C 1
O10C O 0.2150(3) 0.1166(2) -0.08715(17) 0.0485(9) Uani 1 1 d . U . . .
O11A O 0.7265(2) 0.3984(2) 0.57994(14) 0.0367(8) Uani 1 1 d . . . . .
O11B O 0.4532(4) 0.0423(4) -0.2003(3) 0.0431(15) Uani 0.6 1 d D U P C 1
O11C O 0.3948(2) 0.2012(2) -0.07191(14) 0.0426(9) Uani 1 1 d . . . . .
O11E O 0.4479(6) -0.0019(8) -0.2071(4) 0.070(4) Uani 0.4 1 d D U P C 2
O12A O 0.8551(2) 0.4653(2) 0.51866(13) 0.0309(7) Uani 1 1 d . . . . .
O12B O 0.5241(2) 0.0793(2) -0.09632(15) 0.0437(9) Uani 1 1 d . . . . .
O12C O 0.4864(2) 0.3668(2) -0.01602(13) 0.0367(8) Uani 1 1 d . . . . .
O27E O 0.300(4) -0.049(4) -0.225(3) 0.0558(14) Uani 0.1 1 d . U P C 2
N1A N 0.9642(3) 0.5086(3) 0.32418(16) 0.0377(10) Uani 1 1 d . . . . .
H1A H 0.9251 0.4838 0.2957 0.045 Uiso 1 1 calc R . . . .
N1B N 0.6344(3) 0.2637(3) 0.12312(18) 0.0412(10) Uani 1 1 d . . . . .
H1B H 0.6595 0.3144 0.1327 0.049 Uiso 1 1 calc R . . . .
N1C N 0.6445(3) 0.6186(3) 0.17781(16) 0.0382(10) Uani 1 1 d . . . . .
H1C H 0.6446 0.6065 0.2074 0.046 Uiso 1 1 calc R . . . .
N2A N 1.0519(3) 0.5603(3) 0.26713(17) 0.0441(12) Uani 1 1 d . . . . .
H2A H 1.0055 0.5359 0.2436 0.053 Uiso 1 1 calc R . . . .
N2B N 0.6667(3) 0.2806(3) 0.21430(18) 0.0414(11) Uani 1 1 d . . . . .
H2B H 0.7024 0.3277 0.2157 0.050 Uiso 1 1 calc R . . . .
N2C N 0.7282(3) 0.7452(3) 0.23215(17) 0.0400(10) Uani 1 1 d . . . . .
H2C H 0.7254 0.7241 0.2575 0.048 Uiso 1 1 calc R . . . .
N3A N 0.8880(3) 0.5992(3) 0.38154(18) 0.0423(11) Uani 1 1 d . . . . .
H3A H 0.8375 0.5918 0.3707 0.051 Uiso 1 1 calc R . . . .
N3B N 0.7351(3) 0.3123(3) 0.04580(17) 0.0382(10) Uani 1 1 d . . . . .
H3B H 0.7651 0.3190 0.0754 0.046 Uiso 1 1 calc R . . . .
N3C N 0.7375(3) 0.5415(3) 0.12384(19) 0.0417(11) Uani 1 1 d . . . . .
H3C H 0.7500 0.5106 0.1361 0.050 Uiso 1 1 calc R . . . .
N4A N 0.9374(3) 0.7007(3) 0.34622(17) 0.0396(10) Uani 1 1 d . . . . .
H4A H 0.8850 0.6787 0.3304 0.047 Uiso 1 1 calc R . . . .
N4B N 0.8487(3) 0.4266(3) 0.04752(19) 0.0426(11) Uani 1 1 d . . . . .
H4B H 0.8687 0.4195 0.0753 0.051 Uiso 1 1 calc R . . . .
N4C N 0.8760(3) 0.6326(3) 0.1563(2) 0.0499(13) Uani 1 1 d . . . . .
H4C H 0.8739 0.6008 0.1739 0.060 Uiso 1 1 calc R . . . .
N5A N 1.3493(3) 0.7270(4) 0.1909(2) 0.0617(17) Uani 1 1 d . . . . .
N5B N 0.6403(3) 0.2464(3) 0.42202(18) 0.0437(11) Uani 1 1 d . . . . .
N5C N 0.9471(5) 1.0700(5) 0.2959(4) 0.095(3) Uani 1 1 d . . . . .
N6A N 1.1417(5) 0.9717(4) 0.2928(4) 0.090(2) Uani 1 1 d . . . . .
N6B N 1.0804(8) 0.7074(7) 0.0173(6) 0.062(3) Uani 0.7 1 d . U P A 1
N6C N 1.2071(4) 0.8742(4) 0.1802(3) 0.0720(18) Uani 1 1 d . . . . .
N6E N 1.0615(17) 0.6950(15) -0.0099(10) 0.061(6) Uani 0.3 1 d D U P B 2
C1A C 1.0457(3) 0.5534(3) 0.3178(2) 0.0359(11) Uani 1 1 d . . . . .
C1B C 0.6249(3) 0.2291(4) 0.1630(2) 0.0425(13) Uani 1 1 d . . . . .
C1C C 0.6802(3) 0.6956(3) 0.18110(19) 0.0378(12) Uani 1 1 d . . . . .
C2A C 1.1268(3) 0.6034(4) 0.2499(2) 0.0419(13) Uani 1 1 d . . . . .
C2B C 0.6586(3) 0.2660(3) 0.2640(2) 0.0408(13) Uani 1 1 d . . . . .
C2C C 0.7803(3) 0.8257(4) 0.2458(2) 0.0419(13) Uani 1 1 d . . . . .
C3A C 1.1942(3) 0.6714(4) 0.2847(2) 0.0407(12) Uani 1 1 d . . . . .
H3AA H 1.188(4) 0.684(4) 0.323(3) 0.049 Uiso 1 1 d R . . . .
C3B C 0.5904(3) 0.2025(3) 0.2719(2) 0.0428(13) Uani 1 1 d . . . . .
H3BA H 0.5487 0.1643 0.2424 0.051 Uiso 1 1 calc R . . . .
C3C C 0.8166(4) 0.8627(4) 0.2072(2) 0.0571(17) Uani 1 1 d . . . . .
H3CA H 0.8034 0.8334 0.1703 0.069 Uiso 1 1 calc R . . . .
C4A C 1.2667(3) 0.7123(4) 0.2653(2) 0.0426(13) Uani 1 1 d . . . . .
H4AA H 1.3121 0.7572 0.2889 0.051 Uiso 1 1 calc R . . . .
C4B C 0.5844(3) 0.1960(3) 0.3234(2) 0.0409(12) Uani 1 1 d . . . . .
H4BA H 0.5384 0.1538 0.3290 0.049 Uiso 1 1 calc R . . . .
C4C C 0.8712(4) 0.9418(5) 0.2237(3) 0.064(2) Uani 1 1 d . . . . .
H4CA H 0.8960 0.9661 0.1982 0.077 Uiso 1 1 calc R . . . .
C5A C 1.2715(3) 0.6861(5) 0.2104(3) 0.0520(16) Uani 1 1 d . . . . .
C5B C 0.6475(3) 0.2530(3) 0.3672(2) 0.0365(11) Uani 1 1 d . . . . .
C5C C 0.8897(4) 0.9856(4) 0.2786(3) 0.0640(19) Uani 1 1 d . . . . .
C6A C 1.2052(4) 0.6191(5) 0.1749(2) 0.0559(17) Uani 1 1 d . . . . .
H6A H 1.2095 0.6016 0.1382 0.067 Uiso 1 1 calc R . . . .
C6B C 0.7159(3) 0.3160(4) 0.3595(2) 0.0481(14) Uani 1 1 d . . . . .
H6B H 0.7578 0.3538 0.3890 0.058 Uiso 1 1 calc R . . . .
C6C C 0.8554(4) 0.9500(4) 0.3180(3) 0.0539(16) Uani 1 1 d . . . . .
H6C H 0.8692 0.9795 0.3549 0.065 Uiso 1 1 calc R . . . .
C7A C 1.1329(4) 0.5787(4) 0.1941(2) 0.0512(16) Uani 1 1 d . . . . .
H7A H 1.0874 0.5345 0.1701 0.061 Uiso 1 1 calc R . . . .
C7B C 0.7219(3) 0.3225(4) 0.3083(2) 0.0454(13) Uani 1 1 d . . . . .
H7B H 0.7682 0.3647 0.3029 0.054 Uiso 1 1 calc R . . . .
C7C C 0.8015(3) 0.8713(4) 0.3013(2) 0.0442(13) Uani 1 1 d . . . . .
H7C H 0.7782 0.8470 0.3272 0.053 Uiso 1 1 calc R . . . .
C8A C 0.9568(3) 0.6634(3) 0.3788(2) 0.0372(12) Uani 1 1 d . . . . .
C8B C 0.7697(3) 0.3684(3) 0.0197(2) 0.0358(11) Uani 1 1 d . . . . .
C8C C 0.7998(3) 0.6131(4) 0.1258(2) 0.0437(13) Uani 1 1 d . . . . .
C9A C 0.9920(3) 0.7698(4) 0.3358(2) 0.0407(12) Uani 1 1 d . . . . .
C9B C 0.9004(4) 0.4955(3) 0.0362(3) 0.0463(13) Uani 1 1 d . U . . .
C9C C 0.9550(3) 0.6953(4) 0.1628(2) 0.0437(13) Uani 1 1 d . . . . .
C10A C 1.0795(4) 0.8128(4) 0.3578(3) 0.0520(15) Uani 1 1 d . . . . .
H10A H 1.1046 0.7968 0.3811 0.062 Uiso 1 1 calc R . . . .
C10B C 0.8731(10) 0.5203(9) -0.0039(9) 0.067(4) Uani 0.7 1 d . U P A 1
H10B H 0.8196 0.4918 -0.0260 0.080 Uiso 0.7 1 calc R . P A 1
C10C C 0.9710(4) 0.7533(4) 0.1371(3) 0.0570(17) Uani 1 1 d . . . . .
H10C H 0.9261 0.7519 0.1160 0.068 Uiso 1 1 calc R . . . .
C10E C 0.8941(17) 0.506(2) -0.0118(15) 0.058(8) Uani 0.3 1 d . U P B 2
H10E H 0.8541 0.4619 -0.0390 0.070 Uiso 0.3 1 calc R . P B 2
C11A C 1.1278(4) 0.8802(4) 0.3435(3) 0.0644(19) Uani 1 1 d . . . . .
H11A H 1.1859 0.9098 0.3574 0.077 Uiso 1 1 calc R . . . .
C11B C 0.9373(9) 0.5946(9) -0.0067(7) 0.073(4) Uani 0.7 1 d . U P A 1
H11B H 0.9237 0.6170 -0.0306 0.088 Uiso 0.7 1 calc R . P A 1
C11C C 1.0537(4) 0.8127(5) 0.1430(3) 0.0611(18) Uani 1 1 d . . . . .
H11C H 1.0652 0.8511 0.1261 0.073 Uiso 1 1 calc R . . . .
C11E C 0.936(3) 0.5719(19) -0.0294(9) 0.091(13) Uani 0.3 1 d . U P B 2
H11E H 0.9163 0.5753 -0.0620 0.109 Uiso 0.3 1 calc R . P B 2
C12A C 1.0895(4) 0.9030(4) 0.3088(3) 0.0602(17) Uani 1 1 d . . . . .
C12B C 1.0167(9) 0.6334(7) 0.0239(6) 0.047(3) Uani 0.7 1 d . U P A 1
C12C C 1.1191(4) 0.8127(4) 0.1756(3) 0.0563(17) Uani 1 1 d . . . . .
C12E C 1.002(3) 0.626(3) 0.0026(15) 0.061(7) Uani 0.3 1 d . U P B 2
C13A C 1.0045(4) 0.8617(4) 0.2883(3) 0.0576(16) Uani 1 1 d . . . . .
H13A H 0.9793 0.8784 0.2656 0.069 Uiso 1 1 calc R . . . .
C13B C 1.0386(9) 0.6077(8) 0.0640(5) 0.055(4) Uani 0.7 1 d . U P A 1
H13B H 1.0910 0.6374 0.0872 0.066 Uiso 0.7 1 calc R . P A 1
C13C C 1.1037(4) 0.7571(4) 0.2024(3) 0.0499(15) Uani 1 1 d . . . . .
H13C H 1.1481 0.7592 0.2244 0.060 Uiso 1 1 calc R . . . .
C13E C 1.026(3) 0.625(2) 0.052(2) 0.065(10) Uani 0.3 1 d . U P B 2
H13E H 1.0768 0.6665 0.0734 0.078 Uiso 0.3 1 calc R . P B 2
C14A C 0.9561(3) 0.7946(4) 0.3017(2) 0.0442(13) Uani 1 1 d . . . . .
H14A H 0.8981 0.7657 0.2874 0.053 Uiso 1 1 calc R . . . .
C14B C 0.9805(11) 0.5375(7) 0.0683(7) 0.054(3) Uani 0.7 1 d . U P A 1
H14B H 0.9952 0.5173 0.0933 0.065 Uiso 0.7 1 calc R . P A 1
C14C C 1.0221(4) 0.6996(4) 0.1958(3) 0.0523(15) Uani 1 1 d . . . . .
H14C H 1.0110 0.6623 0.2138 0.063 Uiso 1 1 calc R . . . .
C14E C 0.974(3) 0.561(2) 0.0734(19) 0.054(3) Uani 0.3 1 d . U P B 2
H14E H 0.9874 0.5620 0.1089 0.065 Uiso 0.3 1 calc R . P B 2
C15A C 0.9401(3) 0.5005(3) 0.37523(19) 0.0327(11) Uani 1 1 d . . . . .
C15B C 0.6051(3) 0.2207(3) 0.0664(2) 0.0387(12) Uani 1 1 d . . . . .
C15C C 0.6062(3) 0.5561(3) 0.12658(19) 0.0321(10) Uani 1 1 d . . . . .
C16A C 0.8988(3) 0.5424(3) 0.4028(2) 0.0338(11) Uani 1 1 d . . . . .
C16B C 0.6552(3) 0.2451(3) 0.0282(2) 0.0387(12) Uani 1 1 d . . . . .
C16C C 0.6506(3) 0.5170(4) 0.1013(2) 0.0411(13) Uani 1 1 d . . . . .
C17A C 0.8685(3) 0.5310(3) 0.4503(2) 0.0333(11) Uani 1 1 d . . . . .
H17A H 0.8400 0.5586 0.4680 0.040 Uiso 1 1 calc R . . . .
C17B C 0.6279(3) 0.1998(3) -0.0271(2) 0.0374(11) Uani 1 1 d . . . . .
H17B H 0.6605 0.2166 -0.0530 0.045 Uiso 1 1 calc R . . . .
C17C C 0.6114(3) 0.4525(3) 0.0541(2) 0.0357(11) Uani 1 1 d . . . . .
H17C H 0.6410 0.4249 0.0380 0.043 Uiso 1 1 calc R . . . .
C18A C 0.8807(3) 0.4789(3) 0.47103(19) 0.0318(10) Uani 1 1 d . . . . .
C18B C 0.5530(3) 0.1303(3) -0.0432(2) 0.0392(12) Uani 1 1 d . . . . .
C18C C 0.5284(3) 0.4291(3) 0.03107(19) 0.0340(11) Uani 1 1 d . . . . .
C19A C 0.9245(3) 0.4377(3) 0.44462(19) 0.0322(11) Uani 1 1 d . . . . .
C19B C 0.5005(3) 0.1062(3) -0.0053(2) 0.0406(12) Uani 1 1 d . . . . .
C19C C 0.4840(3) 0.4708(3) 0.05574(19) 0.0333(11) Uani 1 1 d . . . . .
C20A C 0.9526(3) 0.4479(3) 0.39654(19) 0.0347(11) Uani 1 1 d . . . . .
H20A H 0.9801 0.4195 0.3783 0.042 Uiso 1 1 calc R . . . .
C20B C 0.5266(3) 0.1528(3) 0.0495(2) 0.0414(12) Uani 1 1 d . . . . .
H20B H 0.4915 0.1386 0.0749 0.050 Uiso 1 1 calc R . . . .
C20C C 0.5230(3) 0.5328(3) 0.10402(19) 0.0360(11) Uani 1 1 d . . . . .
H20C H 0.4930 0.5591 0.1214 0.043 Uiso 1 1 calc DR . . . .
C21A C 0.9696(3) 0.3358(4) 0.4439(3) 0.0449(13) Uani 1 1 d . . . . .
H21A H 1.0027 0.3297 0.4715 0.054 Uiso 1 1 calc R . . . .
H21B H 1.0077 0.3586 0.4202 0.054 Uiso 1 1 calc R . . . .
C21B C 0.3733(4) 0.0115(4) 0.0134(3) 0.0491(14) Uani 1 1 d . . . . .
H21C H 0.3445 0.0443 0.0244 0.059 Uiso 1 1 calc R . . . .
H21D H 0.4071 0.0161 0.0458 0.059 Uiso 1 1 calc R . . . .
C21C C 0.3480(3) 0.4757(4) 0.0546(3) 0.0601(18) Uani 1 1 d . U . . .
H21E H 0.3839 0.5285 0.0793 0.072 Uiso 0.7 1 calc DR . P D 1
H21F H 0.3148 0.4805 0.0263 0.072 Uiso 0.7 1 calc R . P D 1
H21G H 0.3627 0.4915 0.0940 0.072 Uiso 0.3 1 calc R . P D 2
H21H H 0.3589 0.5228 0.0448 0.072 Uiso 0.3 1 calc R . P D 2
C22A C 0.9011(4) 0.2575(4) 0.4114(2) 0.0483(14) Uani 1 1 d . . . . .
H22A H 0.8637 0.2633 0.3865 0.058 Uiso 1 1 calc R . . . .
H22B H 0.9255 0.2253 0.3902 0.058 Uiso 1 1 calc R . . . .
C22B C 0.3089(4) -0.0731(4) -0.0136(3) 0.0489(14) Uani 1 1 d . . . . .
H22C H 0.3384 -0.1052 -0.0249 0.059 Uiso 1 1 calc R . . . .
H22D H 0.2733 -0.0922 0.0124 0.059 Uiso 1 1 calc R . . . .
C22C C 0.2921(5) 0.4320(6) 0.0834(3) 0.050(2) Uani 0.7 1 d . U P D 1
H22E H 0.2612 0.4597 0.1017 0.061 Uiso 0.7 1 calc R . P D 1
H22F H 0.3237 0.4243 0.1108 0.061 Uiso 0.7 1 calc R . P D 1
C22F C 0.2616(12) 0.4236(12) 0.0391(10) 0.052(5) Uani 0.3 1 d . U P D 2
H22G H 0.2308 0.4498 0.0595 0.062 Uiso 0.3 1 calc R . P D 2
H22H H 0.2466 0.4166 0.0009 0.062 Uiso 0.3 1 calc R . P D 2
C23A C 0.7860(4) 0.1454(4) 0.4219(2) 0.0498(14) Uani 1 1 d . . . . .
H23A H 0.8065 0.1125 0.3972 0.060 Uiso 1 1 calc R . . . .
H23B H 0.7427 0.1497 0.4008 0.060 Uiso 1 1 calc R . . . .
C23B C 0.2081(9) -0.1653(8) -0.0873(7) 0.073(5) Uani 0.6 1 d D U P C 1
H23C H 0.1717 -0.1902 -0.0636 0.087 Uiso 0.6 1 calc R . P C 1
H23D H 0.2468 -0.1886 -0.0958 0.087 Uiso 0.6 1 calc R . P C 1
C23C C 0.1745(6) 0.3055(7) 0.0723(4) 0.070(3) Uani 0.7 1 d . U P D 1
H23E H 0.1452 0.3320 0.0943 0.084 Uiso 0.7 1 calc R . P D 1
H23F H 0.2053 0.2913 0.0957 0.084 Uiso 0.7 1 calc R . P D 1
C23E C 0.1787(15) -0.1572(19) -0.0799(13) 0.080(8) Uani 0.4 1 d . U P C 2
H23G H 0.1441 -0.1668 -0.0516 0.096 Uiso 0.4 1 calc R . P C 2
H23H H 0.1926 -0.2008 -0.0940 0.096 Uiso 0.4 1 calc R . P C 2
C23F C 0.1377(14) 0.3056(16) 0.0245(14) 0.077(7) Uani 0.3 1 d . U P D 2
H23I H 0.1074 0.3300 0.0473 0.093 Uiso 0.3 1 calc R . P D 2
H23J H 0.1243 0.3040 -0.0127 0.093 Uiso 0.3 1 calc R . P D 2
C24A C 0.7487(4) 0.1092(4) 0.4652(3) 0.0482(14) Uani 1 1 d . . . . .
H24A H 0.7057 0.0549 0.4483 0.058 Uiso 1 1 calc R . . . .
H24B H 0.7932 0.1094 0.4885 0.058 Uiso 1 1 calc R . . . .
C24B C 0.1533(9) -0.1803(9) -0.1398(5) 0.081(5) Uani 0.6 1 d D U P C 1
H24C H 0.1135 -0.2360 -0.1552 0.097 Uiso 0.6 1 calc R . P C 1
H24D H 0.1210 -0.1502 -0.1327 0.097 Uiso 0.6 1 calc R . P C 1
C24C C 0.1109(5) 0.2319(5) 0.0258(4) 0.088(3) Uani 1 1 d . U . . .
H24E H 0.0651 0.1982 0.0408 0.105 Uiso 0.8 1 calc R . P D 1
H24F H 0.0859 0.2481 0.0004 0.105 Uiso 0.8 1 calc R . P D 1
H24G H 0.0524 0.2084 0.0323 0.105 Uiso 0.2 1 calc R . P D 2
H24H H 0.1486 0.2274 0.0514 0.105 Uiso 0.2 1 calc R . P D 2
C24E C 0.1335(16) -0.1455(14) -0.1255(10) 0.081(5) Uani 0.4 1 d . U P C 2
H24I H 0.0782 -0.1909 -0.1409 0.097 Uiso 0.4 1 calc R . P C 2
H24J H 0.1250 -0.0988 -0.1116 0.097 Uiso 0.4 1 calc R . P C 2
C25A C 0.6732(4) 0.1242(4) 0.5379(3) 0.0506(14) Uani 1 1 d . . . . .
H25A H 0.7171 0.1317 0.5657 0.061 Uiso 1 1 calc R . . . .
H25B H 0.6354 0.0681 0.5226 0.061 Uiso 1 1 calc R . . . .
C25B C 0.1655(8) -0.1693(9) -0.2275(5) 0.072(4) Uani 0.6 1 d D U P C 1
H25C H 0.1241 -0.1486 -0.2222 0.086 Uiso 0.6 1 calc R . P C 1
H25D H 0.1354 -0.2254 -0.2472 0.086 Uiso 0.6 1 calc R . P C 1
C25C C 0.0977(8) 0.1218(8) -0.0424(6) 0.099(5) Uani 0.8 1 d . U P D 1
H25E H 0.0770 0.1343 -0.0719 0.119 Uiso 0.8 1 calc R . P D 1
H25F H 0.0489 0.0906 -0.0280 0.119 Uiso 0.8 1 calc R . P D 1
C25E C 0.1491(13) -0.1269(16) -0.2117(10) 0.082(7) Uani 0.4 1 d . U P C 2
H25G H 0.1364 -0.0825 -0.1984 0.099 Uiso 0.4 1 calc R . P C 2
H25H H 0.0957 -0.1740 -0.2284 0.099 Uiso 0.4 1 calc R . P C 2
C25F C 0.091(3) 0.110(3) -0.076(3) 0.092(6) Uani 0.2 1 d . U P D 2
H25I H 0.0345 0.0797 -0.0687 0.110 Uiso 0.2 1 calc R . P D 2
H25J H 0.0861 0.1030 -0.1149 0.110 Uiso 0.2 1 calc R . P D 2
C26A C 0.6239(3) 0.1665(3) 0.5628(2) 0.0449(13) Uani 1 1 d . . . . .
H26A H 0.5833 0.1626 0.5345 0.054 Uiso 1 1 calc R . . . .
H26B H 0.5923 0.1424 0.5885 0.054 Uiso 1 1 calc R . . . .
C26B C 0.2311(8) -0.1271(5) -0.2594(6) 0.064(4) Uani 0.6 1 d D U P C 1
H26C H 0.2728 -0.1476 -0.2640 0.077 Uiso 0.6 1 calc R . P C 1
H26D H 0.2031 -0.1364 -0.2953 0.077 Uiso 0.6 1 calc R . P C 1
C26C C 0.1467(5) 0.0764(4) -0.0629(4) 0.076(2) Uani 1 1 d . U . . .
H26E H 0.1685 0.0660 -0.0326 0.091 Uiso 0.8 1 calc R . P D 1
H26F H 0.1082 0.0259 -0.0894 0.091 Uiso 0.8 1 calc R . P D 1
H26G H 0.1628 0.0900 -0.0238 0.091 Uiso 0.2 1 calc R . P D 2
H26H H 0.1214 0.0196 -0.0797 0.091 Uiso 0.2 1 calc R . P D 2
C26E C 0.2047(14) -0.1135(18) -0.2516(12) 0.073(7) Uani 0.4 1 d . U P C 2
H26I H 0.1824 -0.0964 -0.2776 0.088 Uiso 0.4 1 calc R . P C 2
H26J H 0.2049 -0.1629 -0.2715 0.088 Uiso 0.4 1 calc R . P C 2
C27A C 0.6338(3) 0.2914(3) 0.6075(2) 0.0363(11) Uani 1 1 d . . . . .
H27A H 0.6049 0.2771 0.6371 0.044 Uiso 1 1 calc R . . . .
H27B H 0.5908 0.2793 0.5774 0.044 Uiso 1 1 calc R . . . .
C27B C 0.3243(6) 0.0014(7) -0.2615(5) 0.055(3) Uani 0.6 1 d D U P C 1
H27C H 0.3281 0.0540 -0.2492 0.066 Uiso 0.6 1 calc R . P C 1
H27D H 0.2987 -0.0227 -0.2998 0.066 Uiso 0.6 1 calc R . P C 1
C27C C 0.2684(4) 0.0802(4) -0.0975(3) 0.0580(16) Uani 1 1 d . . . . .
H27E H 0.2381 0.0290 -0.1253 0.070 Uiso 1 1 calc R . . . .
H27F H 0.2857 0.0725 -0.0644 0.070 Uiso 1 1 calc R . . . .
C28A C 0.6942(3) 0.3783(3) 0.6262(2) 0.0369(11) Uani 1 1 d . . . . .
H28A H 0.6643 0.4085 0.6420 0.044 Uiso 1 1 calc R . . . .
H28B H 0.7407 0.3899 0.6537 0.044 Uiso 1 1 calc R . . . .
C28B C 0.4134(5) 0.0065(6) -0.2542(3) 0.078(2) Uani 1 1 d D U . . .
H28E H 0.4359 0.0625 -0.2492 0.094 Uiso 0.4 1 calc R . P C 2
H28F H 0.4346 -0.0159 -0.2853 0.094 Uiso 0.4 1 calc R . P C 2
H28C H 0.4089 -0.0463 -0.2669 0.094 Uiso 0.6 1 calc R . P C 1
H28D H 0.4480 0.0363 -0.2764 0.094 Uiso 0.6 1 calc R . P C 1
C28C C 0.3463(4) 0.1322(4) -0.1168(3) 0.0525(15) Uani 1 1 d . . . . .
H28G H 0.3801 0.1046 -0.1293 0.063 Uiso 1 1 calc R . . . .
H28H H 0.3290 0.1460 -0.1468 0.063 Uiso 1 1 calc R . . . .
C28E C 0.3375(14) -0.0226(13) -0.2654(10) 0.055(3) Uani 0.4 1 d . U P C 2
H28I H 0.3181 -0.0662 -0.2993 0.066 Uiso 0.4 1 calc R . P C 2
H28J H 0.3207 0.0163 -0.2707 0.066 Uiso 0.4 1 calc R . P C 2
C29A C 0.7804(3) 0.4813(3) 0.5929(2) 0.0361(11) Uani 1 1 d . . . . .
H29A H 0.8327 0.4964 0.6167 0.043 Uiso 1 1 calc R . . . .
H29B H 0.7515 0.5107 0.6120 0.043 Uiso 1 1 calc R . . . .
C29B C 0.5348(4) 0.0394(4) -0.1892(3) 0.0642(19) Uani 1 1 d D U . . .
H29C H 0.5246 -0.0121 -0.1872 0.077 Uiso 0.6 1 calc R . P C 1
H29D H 0.5694 0.0508 -0.2173 0.077 Uiso 0.6 1 calc R . P C 1
H29E H 0.5588 0.0638 -0.2166 0.077 Uiso 0.4 1 calc R . P C 2
H29F H 0.5547 0.0000 -0.1910 0.077 Uiso 0.4 1 calc R . P C 2
C29C C 0.4717(3) 0.2521(4) -0.0856(2) 0.0412(12) Uani 1 1 d . . . . .
H29G H 0.4585 0.2740 -0.1120 0.049 Uiso 1 1 calc R . . . .
H29H H 0.5019 0.2225 -0.1020 0.049 Uiso 1 1 calc R . . . .
C30A C 0.8007(3) 0.4996(3) 0.5417(2) 0.0368(11) Uani 1 1 d . . . . .
H30A H 0.7484 0.4781 0.5160 0.044 Uiso 1 1 calc R . . . .
H30B H 0.8296 0.5564 0.5492 0.044 Uiso 1 1 calc R . . . .
C30B C 0.5766(4) 0.1009(4) -0.1361(2) 0.0457(13) Uani 1 1 d . . . . .
H30C H 0.6326 0.1054 -0.1259 0.055 Uiso 1 1 calc R . . . .
H30D H 0.5838 0.1515 -0.1382 0.055 Uiso 1 1 calc R . . . .
C30C C 0.5267(3) 0.3176(3) -0.0349(2) 0.0371(11) Uani 1 1 d . . . . .
H30E H 0.5344 0.2958 -0.0069 0.044 Uiso 1 1 calc R . . . .
H30F H 0.5826 0.3484 -0.0429 0.044 Uiso 1 1 calc R . . . .
K1D K 0.51673(6) 0.64481(6) 0.35965(4) 0.0339(2) Uani 1 1 d . . . . .
S2 S 0.69315(7) 0.62109(7) 0.32363(4) 0.0315(3) Uani 1 1 d . . . . .
O1D O 0.1929(2) 0.3334(2) 0.46813(15) 0.0435(9) Uani 1 1 d . . . . .
O2D O 0.5002(2) 0.6656(2) 0.65473(14) 0.0430(9) Uani 1 1 d . . . . .
O3D O -0.1616(3) -0.0124(3) 0.4511(3) 0.092(2) Uani 1 1 d . . . . .
O4D O -0.1330(4) -0.0185(4) 0.5330(3) 0.103(3) Uani 1 1 d . . . . .
O5D O 0.6211(3) 0.7172(3) 0.94156(17) 0.0634(13) Uani 1 1 d . . . . .
O6D O 0.6703(3) 0.8282(3) 0.92547(17) 0.0619(13) Uani 1 1 d . . . . .
O7D O 0.4363(2) 0.51377(19) 0.39608(13) 0.0312(7) Uani 1 1 d . . . . .
O8D O 0.3878(2) 0.5045(2) 0.28916(13) 0.0377(8) Uani 1 1 d . . . . .
O9D O 0.4287(2) 0.6505(2) 0.26400(14) 0.0404(8) Uani 1 1 d . . . . .
O10D O 0.5847(2) 0.7773(2) 0.32968(15) 0.0390(8) Uani 1 1 d . . . . .
O11D O 0.5886(2) 0.7936(2) 0.44204(14) 0.0356(8) Uani 1 1 d . . . . .
O12D O 0.5128(2) 0.6534(2) 0.46890(13) 0.0350(8) Uani 1 1 d . . . . .
O35 O 0.7186(2) 0.5614(2) 0.33182(14) 0.0393(8) Uani 1 1 d . . . . .
O36 O 0.7660(2) 0.6826(3) 0.31020(16) 0.0440(9) Uani 1 1 d . . . . .
O37 O 0.6180(2) 0.5837(2) 0.28029(14) 0.0391(8) Uani 1 1 d . . . . .
O38 O 0.6701(2) 0.6572(2) 0.37571(13) 0.0383(8) Uani 1 1 d . . . . .
N1D N 0.3098(2) 0.3963(2) 0.53597(16) 0.0310(9) Uani 1 1 d . . . . .
H1D H 0.3315 0.3932 0.5650 0.037 Uiso 1 1 calc R . . . .
N2D N 0.2005(2) 0.2808(3) 0.53590(17) 0.0332(9) Uani 1 1 d . . . . .
H2D H 0.2351 0.2871 0.5631 0.040 Uiso 1 1 calc R . . . .
N3D N 0.3838(2) 0.5477(2) 0.61226(16) 0.0301(8) Uani 1 1 d . . . . .
H3D H 0.3378 0.5125 0.6180 0.036 Uiso 1 1 calc R . . . .
N4D N 0.4147(3) 0.5979(2) 0.70611(16) 0.0330(9) Uani 1 1 d . . . . .
H4D H 0.3642 0.5619 0.7050 0.040 Uiso 1 1 calc R . . . .
N5D N -0.1148(4) 0.0126(4) 0.4961(4) 0.075(2) Uani 1 1 d . . . . .
N6D N 0.6231(3) 0.7580(3) 0.91211(17) 0.0477(12) Uani 1 1 d . . . . .
C1D C 0.2308(3) 0.3367(3) 0.5094(2) 0.0318(10) Uani 1 1 d . . . . .
C2D C 0.1209(3) 0.2155(3) 0.5241(2) 0.0362(11) Uani 1 1 d . . . . .
C3D C 0.0586(4) 0.1913(4) 0.4791(3) 0.0592(18) Uani 1 1 d . . . . .
H3DA H 0.0685 0.2201 0.4548 0.071 Uiso 1 1 calc R . . . .
C4D C -0.0177(4) 0.1244(4) 0.4710(4) 0.068(2) Uani 1 1 d . . . . .
H4DA H -0.0593 0.1079 0.4410 0.081 Uiso 1 1 calc R . . . .
C5D C -0.0326(4) 0.0821(4) 0.5069(3) 0.0572(17) Uani 1 1 d . . . . .
C6D C 0.0266(4) 0.1056(4) 0.5524(3) 0.0547(16) Uani 1 1 d . . . . .
H6D H 0.0151 0.0774 0.5772 0.066 Uiso 1 1 calc R . . . .
C7D C 0.1040(4) 0.1727(3) 0.5605(2) 0.0445(13) Uani 1 1 d . . . . .
H7D H 0.1450 0.1891 0.5908 0.053 Uiso 1 1 calc R . . . .
C8D C 0.4369(3) 0.6076(3) 0.65702(19) 0.0346(11) Uani 1 1 d . . . . .
C9D C 0.4655(3) 0.6404(3) 0.75752(19) 0.0347(11) Uani 1 1 d . . . . .
C10D C 0.5285(4) 0.7180(4) 0.7702(2) 0.0439(13) Uani 1 1 d . . . . .
H10D H 0.5371 0.7438 0.7441 0.053 Uiso 1 1 calc R . . . .
C11D C 0.5786(4) 0.7573(3) 0.8216(2) 0.0421(12) Uani 1 1 d . . . . .
H11D H 0.6198 0.8096 0.8305 0.051 Uiso 1 1 calc R . . . .
C12D C 0.5661(3) 0.7171(3) 0.85942(19) 0.0372(11) Uani 1 1 d . . . . .
C13D C 0.5033(4) 0.6424(4) 0.8484(2) 0.0428(13) Uani 1 1 d . . . . .
H13D H 0.4947 0.6175 0.8750 0.051 Uiso 1 1 calc R . . . .
C14D C 0.4518(3) 0.6029(3) 0.7975(2) 0.0379(12) Uani 1 1 d . . . . .
H14D H 0.4084 0.5517 0.7900 0.045 Uiso 1 1 calc R . . . .
C15D C 0.3583(3) 0.4629(3) 0.51895(19) 0.0296(10) Uani 1 1 d . . . . .
C16D C 0.3962(3) 0.5372(3) 0.55789(19) 0.0302(10) Uani 1 1 d . . . . .
C17D C 0.4466(3) 0.6030(3) 0.54077(18) 0.0279(9) Uani 1 1 d . . . . .
H17D H 0.4707 0.6537 0.5657 0.034 Uiso 1 1 calc R . . . .
C18D C 0.4596(3) 0.5918(3) 0.48765(19) 0.0297(10) Uani 1 1 d . . . . .
C19D C 0.4204(3) 0.5169(3) 0.44840(18) 0.0331(11) Uani 1 1 d . . . . .
C20D C 0.3702(3) 0.4526(3) 0.46463(19) 0.0299(10) Uani 1 1 d . . . . .
H20D H 0.3443 0.4022 0.4391 0.036 Uiso 1 1 calc R . . . .
C21D C 0.3888(3) 0.4389(3) 0.3540(2) 0.0351(11) Uani 1 1 d . . . . .
H21I H 0.3279 0.4217 0.3529 0.042 Uiso 1 1 calc R . . . .
H21J H 0.4022 0.3992 0.3612 0.042 Uiso 1 1 calc R . . . .
C22D C 0.4131(3) 0.4492(4) 0.3005(2) 0.0411(13) Uani 1 1 d . . . . .
H22I H 0.4744 0.4687 0.3022 0.049 Uiso 1 1 calc R . . . .
H22J H 0.3849 0.3989 0.2716 0.049 Uiso 1 1 calc R . . . .
C23D C 0.4005(4) 0.5113(4) 0.2362(2) 0.0418(13) Uani 1 1 d . . . . .
H23K H 0.3660 0.4608 0.2084 0.050 Uiso 1 1 calc R . . . .
H23L H 0.4601 0.5272 0.2325 0.050 Uiso 1 1 calc R . . . .
C24D C 0.3744(4) 0.5731(4) 0.2293(2) 0.0433(13) Uani 1 1 d . . . . .
H24K H 0.3743 0.5727 0.1917 0.052 Uiso 1 1 calc R . . . .
H24L H 0.3166 0.5587 0.2367 0.052 Uiso 1 1 calc R . . . .
C25D C 0.5040(4) 0.6912(4) 0.2427(2) 0.0463(14) Uani 1 1 d . . . . .
H25K H 0.4882 0.6892 0.2058 0.056 Uiso 1 1 calc R . . . .
H25L H 0.5413 0.6663 0.2417 0.056 Uiso 1 1 calc R . . . .
C26D C 0.5489(4) 0.7749(4) 0.2790(2) 0.0504(14) Uani 1 1 d . . . . .
H26K H 0.5938 0.8060 0.2620 0.060 Uiso 1 1 calc R . . . .
H26L H 0.5088 0.7971 0.2848 0.060 Uiso 1 1 calc R . . . .
C27D C 0.6120(4) 0.8516(3) 0.3707(2) 0.0434(12) Uani 1 1 d . . . . .
H27G H 0.5635 0.8622 0.3778 0.052 Uiso 1 1 calc R . . . .
H27H H 0.6530 0.8932 0.3586 0.052 Uiso 1 1 calc R . . . .
C28D C 0.6521(3) 0.8494(3) 0.4215(2) 0.0433(13) Uani 1 1 d . . . . .
H28K H 0.6975 0.8344 0.4136 0.052 Uiso 1 1 calc R . . . .
H28L H 0.6767 0.9014 0.4487 0.052 Uiso 1 1 calc R . . . .
C29D C 0.6276(3) 0.7817(3) 0.4852(2) 0.0376(11) Uani 1 1 d . . . . .
H29I H 0.6625 0.8321 0.5130 0.045 Uiso 1 1 calc R . . . .
H29J H 0.6643 0.7580 0.4715 0.045 Uiso 1 1 calc R . . . .
C30D C 0.5591(3) 0.7282(3) 0.5098(2) 0.0382(12) Uani 1 1 d . . . . .
H30G H 0.5850 0.7223 0.5409 0.046 Uiso 1 1 calc R . . . .
H30H H 0.5208 0.7508 0.5222 0.046 Uiso 1 1 calc R . . . .
O39 O 0.5437(3) -0.0170(3) 0.3803(2) 0.0690(14) Uani 1 1 d . . . . .
N7 N 0.4277(3) 0.0074(3) 0.3872(2) 0.0499(12) Uani 1 1 d . . . . .
C31 C 0.5058(4) 0.0191(4) 0.4048(3) 0.0572(16) Uani 1 1 d . . . . .
H31 H 0.5342 0.0575 0.4383 0.069 Uiso 1 1 calc R . . . .
C32 C 0.3817(5) -0.0465(5) 0.3339(3) 0.0658(19) Uani 1 1 d . . . . .
H32A H 0.3784 -0.0172 0.3105 0.099 Uiso 1 1 calc GR . . . .
H32B H 0.3250 -0.0815 0.3371 0.099 Uiso 1 1 calc GR . . . .
H32C H 0.4110 -0.0768 0.3185 0.099 Uiso 1 1 calc GR . . . .
C33 C 0.3904(4) 0.0560(4) 0.4172(3) 0.0581(16) Uani 1 1 d . . . . .
H33A H 0.4288 0.0927 0.4504 0.087 Uiso 1 1 calc GR . . . .
H33B H 0.3370 0.0229 0.4259 0.087 Uiso 1 1 calc GR . . . .
H33C H 0.3806 0.0845 0.3952 0.087 Uiso 1 1 calc GR . . . .
S1 S 0.83762(9) 0.43587(10) 0.18365(6) 0.0515(4) Uani 1 1 d . . . . .
O31 O 0.8582(3) 0.3804(3) 0.1421(2) 0.0604(12) Uani 1 1 d . . . . .
O32 O 0.8338(3) 0.4185(3) 0.23479(18) 0.0793(19) Uani 1 1 d . . . . .
O33 O 0.7534(2) 0.4282(2) 0.16336(16) 0.0488(10) Uani 1 1 d . . . . .
O34 O 0.9035(3) 0.5173(3) 0.19241(19) 0.0667(14) Uani 1 1 d . . . . .

loop_
_atom_site_aniso_label
_atom_site_aniso_U_11
_atom_site_aniso_U_22
_atom_site_aniso_U_33
_atom_site_aniso_U_23
_atom_site_aniso_U_13
_atom_site_aniso_U_12
K1A 0.0269(5) 0.0404(6) 0.0292(5) 0.0088(4) 0.0001(4) 0.0162(4)
K1B 0.0484(7) 0.0457(7) 0.0494(7) 0.0082(6) -0.0056(5) 0.0150(6)
K1C 0.0292(5) 0.0491(6) 0.0311(5) 0.0074(5) -0.0034(4) 0.0155(5)
O1A 0.0209(15) 0.060(2) 0.0309(16) 0.0120(16) -0.0018(13) 0.0133(16)
O1B 0.054(2) 0.037(2) 0.0328(18) 0.0027(15) 0.0040(16) 0.0096(18)
O1C 0.041(2) 0.059(2) 0.0261(17) 0.0117(16) -0.0079(15) 0.0189(18)
O2A 0.0276(17) 0.049(2) 0.054(2) 0.0210(18) -0.0042(16) 0.0165(16)
O2B 0.0350(19) 0.041(2) 0.050(2) 0.0209(17) 0.0023(16) 0.0106(16)
O2C 0.0311(19) 0.066(3) 0.051(2) 0.017(2) -0.0057(16) 0.0211(19)
O3A 0.049(3) 0.138(5) 0.053(3) 0.051(3) 0.020(2) 0.027(3)
O3B 0.047(2) 0.073(3) 0.0369(19) 0.016(2) 0.0044(17) 0.027(2)
O3C 0.116(6) 0.067(4) 0.115(6) 0.028(4) -0.001(5) 0.000(4)
O4A 0.032(2) 0.084(4) 0.077(3) 0.043(3) -0.001(2) 0.014(2)
O4B 0.059(3) 0.068(3) 0.040(2) 0.006(2) -0.017(2) 0.021(2)
O4C 0.119(6) 0.054(4) 0.127(6) -0.012(4) 0.013(5) 0.018(4)
O5A 0.073(4) 0.103(6) 0.194(9) 0.078(6) 0.001(5) 0.019(4)
O5B 0.042(5) 0.042(4) 0.107(8) 0.013(5) 0.024(4) 0.002(4)
O5C 0.048(3) 0.086(4) 0.144(6) 0.059(4) 0.004(3) 0.016(3)
O5E 0.040(13) 0.053(10) 0.111(15) 0.022(12) 0.004(9) -0.004(9)
O6A 0.044(3) 0.097(5) 0.262(11) 0.096(6) 0.040(5) 0.017(3)
O6B 0.061(5) 0.091(9) 0.157(11) 0.071(9) 0.029(6) 0.034(6)
O6C 0.034(2) 0.096(4) 0.113(5) 0.037(4) -0.010(3) 0.013(3)
O6E 0.094(13) 0.103(15) 0.076(11) 0.063(12) 0.030(9) 0.014(12)
O7A 0.0315(17) 0.0408(19) 0.0399(18) 0.0075(15) 0.0038(14) 0.0239(15)
O7B 0.0342(18) 0.045(2) 0.0388(18) 0.0066(16) 0.0013(15) 0.0108(16)
O7C 0.0236(16) 0.045(2) 0.0332(16) 0.0002(15) -0.0036(13) 0.0175(15)
O8A 0.0372(19) 0.048(2) 0.0418(19) 0.0071(17) 0.0050(16) 0.0174(17)
O8B 0.044(2) 0.063(3) 0.078(3) 0.037(3) -0.017(2) 0.003(2)
O8C 0.034(2) 0.073(3) 0.054(2) 0.020(2) 0.0109(18) 0.016(2)
O9A 0.044(2) 0.041(2) 0.056(2) 0.0117(18) 0.0095(18) 0.0181(18)
O9B 0.057(8) 0.052(7) 0.074(6) 0.023(5) -0.011(5) 0.004(5)
O9C 0.053(3) 0.061(4) 0.095(5) 0.027(3) 0.026(3) 0.023(3)
O9E 0.054(11) 0.086(18) 0.066(8) 0.018(10) -0.020(7) 0.004(9)
O9F 0.044(11) 0.058(10) 0.078(10) 0.026(9) -0.017(10) 0.022(9)
O10A 0.0287(16) 0.042(2) 0.0381(17) 0.0103(15) 0.0041(14) 0.0157(15)
O10B 0.056(3) 0.056(3) 0.051(3) 0.014(2) 0.000(3) 0.024(3)
O10C 0.045(2) 0.045(2) 0.053(2) 0.0167(18) 0.0040(17) 0.0181(18)
O11A 0.0296(17) 0.046(2) 0.0318(16) 0.0080(15) 0.0040(13) 0.0170(15)
O11B 0.041(3) 0.021(3) 0.051(3) 0.000(3) 0.006(3) 0.007(3)
O11C 0.0393(19) 0.051(2) 0.0316(17) 0.0061(16) 0.0018(15) 0.0200(17)
O11E 0.053(5) 0.059(7) 0.040(5) 0.008(5) -0.009(4) -0.021(6)
O12A 0.0271(16) 0.0394(18) 0.0337(16) 0.0134(14) 0.0050(13) 0.0206(14)
O12B 0.0391(19) 0.046(2) 0.0344(18) 0.0057(16) 0.0008(15) 0.0137(17)
O12C 0.0286(16) 0.049(2) 0.0259(15) -0.0025(15) -0.0043(13) 0.0203(15)
O27E 0.056(3) 0.056(3) 0.051(3) 0.014(2) 0.000(3) 0.024(3)
N1A 0.0254(19) 0.052(3) 0.0285(19) 0.0139(19) -0.0012(16) 0.0103(18)
N1B 0.034(2) 0.041(2) 0.035(2) 0.0058(19) 0.0061(18) 0.0093(19)
N1C 0.032(2) 0.045(3) 0.0255(19) 0.0061(18) -0.0047(16) 0.0103(19)
N2A 0.024(2) 0.067(3) 0.029(2) 0.014(2) -0.0042(16) 0.011(2)
N2B 0.036(2) 0.035(2) 0.036(2) 0.0058(18) 0.0064(18) 0.0039(19)
N2C 0.031(2) 0.044(3) 0.029(2) 0.0089(19) -0.0069(17) 0.0052(19)
N3A 0.024(2) 0.064(3) 0.039(2) 0.017(2) -0.0027(17) 0.021(2)
N3B 0.034(2) 0.042(2) 0.034(2) 0.0083(18) 0.0008(17) 0.0148(19)
N3C 0.025(2) 0.053(3) 0.045(2) 0.015(2) -0.0086(18) 0.016(2)
N4A 0.0237(19) 0.060(3) 0.037(2) 0.019(2) 0.0018(16) 0.019(2)
N4B 0.034(2) 0.044(3) 0.045(2) 0.014(2) 0.0058(19) 0.013(2)
N4C 0.029(2) 0.068(3) 0.048(3) 0.020(2) -0.008(2) 0.017(2)
N5A 0.034(3) 0.108(5) 0.052(3) 0.050(3) 0.006(2) 0.026(3)
N5B 0.039(2) 0.054(3) 0.033(2) 0.003(2) -0.0063(19) 0.024(2)
N5C 0.080(5) 0.076(5) 0.094(6) -0.003(5) -0.012(4) 0.023(4)
N6A 0.059(4) 0.059(4) 0.149(8) 0.041(5) 0.017(4) 0.017(3)
N6B 0.048(6) 0.048(6) 0.089(8) 0.018(7) 0.019(6) 0.022(5)
N6C 0.037(3) 0.079(4) 0.084(4) 0.014(4) -0.008(3) 0.019(3)
N6E 0.058(12) 0.040(11) 0.082(14) 0.010(11) 0.004(11) 0.026(9)
C1A 0.023(2) 0.047(3) 0.032(2) 0.010(2) -0.0013(19) 0.013(2)
C1B 0.035(3) 0.050(3) 0.030(2) 0.005(2) 0.003(2) 0.014(2)
C1C 0.025(2) 0.050(3) 0.026(2) 0.003(2) -0.0029(18) 0.012(2)
C2A 0.027(2) 0.063(4) 0.032(2) 0.016(2) 0.000(2) 0.017(2)
C2B 0.028(2) 0.049(3) 0.034(3) 0.000(2) 0.001(2) 0.015(2)
C2C 0.030(2) 0.053(3) 0.035(3) 0.011(2) -0.007(2) 0.014(2)
C3A 0.033(3) 0.056(3) 0.032(2) 0.015(2) -0.001(2) 0.018(2)
C3B 0.039(3) 0.037(3) 0.034(2) -0.002(2) -0.003(2) 0.009(2)
C3C 0.042(3) 0.068(4) 0.036(3) 0.010(3) -0.008(2) 0.007(3)
C4A 0.030(2) 0.058(3) 0.038(3) 0.020(3) -0.001(2) 0.016(2)
C4B 0.033(2) 0.040(3) 0.035(3) 0.004(2) 0.000(2) 0.009(2)
C4C 0.049(3) 0.072(5) 0.055(4) 0.030(3) -0.009(3) 0.006(3)
C5A 0.028(3) 0.085(5) 0.049(3) 0.030(3) 0.006(2) 0.026(3)
C5B 0.031(2) 0.044(3) 0.033(2) 0.006(2) -0.001(2) 0.020(2)
C5C 0.050(4) 0.051(4) 0.075(5) 0.011(3) -0.012(3) 0.015(3)
C6A 0.039(3) 0.093(5) 0.031(3) 0.017(3) 0.003(2) 0.027(3)
C6B 0.026(2) 0.056(4) 0.041(3) 0.002(3) -0.007(2) 0.009(2)
C6C 0.044(3) 0.050(4) 0.055(3) 0.003(3) 0.000(3) 0.020(3)
C7A 0.034(3) 0.073(4) 0.032(3) 0.013(3) -0.002(2) 0.014(3)
C7B 0.030(3) 0.043(3) 0.043(3) 0.007(2) -0.003(2) 0.003(2)
C7C 0.035(3) 0.050(3) 0.039(3) 0.005(2) -0.001(2) 0.018(2)
C8A 0.025(2) 0.053(3) 0.037(2) 0.012(2) 0.000(2) 0.023(2)
C8B 0.033(2) 0.038(3) 0.040(3) 0.015(2) 0.005(2) 0.017(2)
C8C 0.030(3) 0.063(4) 0.036(3) 0.009(3) -0.006(2) 0.025(3)
C9A 0.027(2) 0.054(3) 0.041(3) 0.013(2) 0.007(2) 0.020(2)
C9B 0.037(3) 0.038(3) 0.054(3) 0.008(2) 0.018(2) 0.011(2)
C9C 0.032(3) 0.057(3) 0.044(3) 0.018(3) 0.002(2) 0.021(2)
C10A 0.028(3) 0.055(4) 0.070(4) 0.021(3) 0.003(3) 0.016(3)
C10B 0.035(7) 0.052(6) 0.137(11) 0.049(7) 0.018(6) 0.029(5)
C10C 0.029(3) 0.077(5) 0.056(3) 0.010(3) -0.003(2) 0.022(3)
C10E 0.020(13) 0.073(18) 0.082(13) 0.034(14) -0.011(11) 0.016(9)
C11A 0.026(3) 0.058(4) 0.099(5) 0.020(4) 0.006(3) 0.013(3)
C11B 0.056(7) 0.065(9) 0.101(11) 0.045(9) 0.013(7) 0.018(6)
C11C 0.039(3) 0.070(4) 0.066(4) 0.012(3) -0.001(3) 0.024(3)
C11E 0.14(3) 0.045(14) 0.022(9) -0.011(7) 0.016(11) -0.006(15)
C12A 0.043(3) 0.054(4) 0.085(5) 0.028(4) 0.019(3) 0.019(3)
C12B 0.043(6) 0.030(5) 0.057(10) 0.010(6) 0.020(6) 0.009(4)
C12C 0.031(3) 0.063(4) 0.065(4) 0.007(3) 0.000(3) 0.021(3)
C12E 0.056(15) 0.060(12) 0.054(16) 0.014(12) 0.024(13) 0.015(9)
C13A 0.044(3) 0.066(4) 0.067(4) 0.020(3) 0.008(3) 0.029(3)
C13B 0.044(5) 0.045(7) 0.048(6) 0.013(4) 0.013(4) -0.004(5)
C13C 0.035(3) 0.057(4) 0.058(3) 0.018(3) -0.007(3) 0.021(3)
C13E 0.054(14) 0.049(14) 0.066(15) 0.015(10) 0.010(11) 0.002(11)
C14A 0.030(2) 0.046(3) 0.056(3) 0.018(3) 0.011(2) 0.015(2)
C14B 0.050(5) 0.037(8) 0.045(5) 0.000(6) 0.010(3) 0.001(6)
C14C 0.033(3) 0.069(4) 0.050(3) 0.014(3) -0.005(2) 0.021(3)
C14E 0.050(5) 0.037(8) 0.045(5) 0.000(6) 0.010(3) 0.001(6)
C15A 0.020(2) 0.041(3) 0.031(2) 0.013(2) -0.0023(17) 0.0070(19)
C15B 0.036(3) 0.041(3) 0.038(3) 0.007(2) 0.003(2) 0.020(2)
C15C 0.032(2) 0.032(2) 0.029(2) 0.012(2) -0.0020(19) 0.010(2)
C16A 0.021(2) 0.042(3) 0.034(2) 0.010(2) -0.0022(18) 0.013(2)
C16B 0.033(3) 0.043(3) 0.037(3) 0.007(2) 0.002(2) 0.019(2)
C16C 0.022(2) 0.058(3) 0.034(2) 0.009(2) -0.0048(19) 0.014(2)
C17A 0.022(2) 0.046(3) 0.035(2) 0.016(2) 0.0002(18) 0.016(2)
C17B 0.035(3) 0.041(3) 0.034(2) 0.013(2) 0.003(2) 0.015(2)
C17C 0.027(2) 0.048(3) 0.031(2) 0.009(2) -0.0028(19) 0.019(2)
C18A 0.020(2) 0.044(3) 0.028(2) 0.007(2) -0.0026(17) 0.014(2)
C18B 0.034(3) 0.044(3) 0.036(2) 0.006(2) 0.000(2) 0.018(2)
C18C 0.028(2) 0.044(3) 0.024(2) 0.001(2) -0.0037(18) 0.017(2)
C19A 0.021(2) 0.040(3) 0.031(2) 0.004(2) -0.0046(18) 0.0139(19)
C19B 0.030(2) 0.043(3) 0.044(3) 0.008(2) 0.003(2) 0.015(2)
C19C 0.021(2) 0.042(3) 0.027(2) 0.006(2) -0.0028(18) 0.009(2)
C20A 0.020(2) 0.042(3) 0.032(2) 0.002(2) -0.0006(18) 0.011(2)
C20B 0.032(3) 0.044(3) 0.043(3) 0.010(2) 0.007(2) 0.015(2)
C20C 0.029(2) 0.045(3) 0.028(2) 0.004(2) -0.0003(19) 0.017(2)
C21A 0.033(3) 0.050(3) 0.057(3) 0.014(3) 0.009(2) 0.025(2)
C21B 0.036(3) 0.052(3) 0.051(3) 0.013(3) 0.005(2) 0.015(3)
C21C 0.029(3) 0.061(4) 0.069(4) -0.009(3) 0.010(3) 0.018(3)
C22A 0.046(3) 0.059(4) 0.044(3) 0.011(3) 0.007(2) 0.030(3)
C22B 0.041(3) 0.052(3) 0.052(3) 0.028(3) -0.001(3) 0.014(3)
C22C 0.039(4) 0.072(6) 0.032(4) -0.001(4) 0.000(3) 0.028(4)
C22F 0.035(7) 0.038(8) 0.070(14) -0.007(8) 0.005(9) 0.022(6)
C23A 0.044(3) 0.053(4) 0.044(3) 0.001(3) -0.001(2) 0.023(3)
C23B 0.037(10) 0.064(6) 0.086(7) 0.042(6) -0.016(7) -0.013(7)
C23C 0.049(5) 0.091(7) 0.064(6) 0.023(5) 0.033(5) 0.028(5)
C23E 0.038(13) 0.074(9) 0.095(9) 0.048(8) -0.021(9) -0.016(8)
C23F 0.035(8) 0.067(10) 0.11(2) 0.016(10) 0.024(11) 0.011(9)
C24A 0.045(3) 0.043(3) 0.057(3) 0.008(3) 0.007(3) 0.025(3)
C24B 0.058(7) 0.059(10) 0.075(7) 0.033(7) -0.021(5) -0.024(6)
C24C 0.050(4) 0.074(5) 0.129(7) 0.026(5) 0.041(4) 0.022(3)
C24E 0.058(7) 0.059(10) 0.075(7) 0.033(7) -0.021(5) -0.024(6)
C25A 0.043(3) 0.039(3) 0.063(4) 0.016(3) 0.011(3) 0.013(3)
C25B 0.063(8) 0.063(8) 0.062(7) 0.022(7) -0.014(6) 0.005(6)
C25C 0.057(5) 0.073(6) 0.131(11) 0.007(6) 0.041(7) 0.012(4)
C25E 0.050(8) 0.088(16) 0.075(11) 0.031(12) -0.017(8) -0.001(11)
C25F 0.053(8) 0.071(9) 0.137(14) 0.013(10) 0.032(11) 0.025(8)
C26A 0.036(3) 0.044(3) 0.052(3) 0.013(3) 0.010(2) 0.016(2)
C26B 0.039(8) 0.062(6) 0.061(7) 0.009(6) -0.015(6) 0.004(6)
C26C 0.066(4) 0.039(3) 0.113(6) 0.026(4) 0.034(4) 0.013(3)
C26E 0.045(9) 0.095(16) 0.069(11) 0.022(11) -0.015(8) 0.024(9)
C27A 0.027(2) 0.047(3) 0.038(2) 0.016(2) 0.005(2) 0.018(2)
C27B 0.063(5) 0.053(7) 0.041(4) 0.005(5) 0.004(4) 0.025(4)
C27C 0.048(3) 0.048(4) 0.064(4) 0.010(3) 0.005(3) 0.015(3)
C28A 0.029(2) 0.053(3) 0.030(2) 0.011(2) 0.0058(19) 0.022(2)
C28B 0.078(4) 0.108(7) 0.077(4) 0.047(5) 0.027(4) 0.055(5)
C28C 0.051(3) 0.048(3) 0.050(3) 0.004(3) 0.002(3) 0.021(3)
C28E 0.063(5) 0.053(7) 0.041(4) 0.005(5) 0.004(4) 0.025(4)
C29A 0.030(2) 0.048(3) 0.036(2) 0.016(2) 0.007(2) 0.021(2)
C29B 0.048(3) 0.064(4) 0.047(3) 0.007(3) 0.009(3) 0.002(3)
C29C 0.035(3) 0.054(3) 0.030(2) 0.004(2) 0.004(2) 0.022(2)
C30A 0.031(2) 0.050(3) 0.038(2) 0.012(2) 0.005(2) 0.027(2)
C30B 0.042(3) 0.052(3) 0.036(3) 0.008(2) 0.004(2) 0.019(3)
C30C 0.032(2) 0.050(3) 0.032(2) 0.013(2) 0.001(2) 0.022(2)
K1D 0.0254(5) 0.0391(6) 0.0359(5) 0.0121(4) 0.0011(4) 0.0134(4)
S2 0.0204(5) 0.0437(7) 0.0270(5) 0.0112(5) -0.0023(4) 0.0118(5)
O1D 0.0335(18) 0.045(2) 0.0388(19) 0.0069(16) -0.0131(15) 0.0108(16)
O2D 0.0378(19) 0.046(2) 0.0313(17) 0.0066(16) -0.0024(15) 0.0105(17)
O3D 0.033(2) 0.051(3) 0.146(6) -0.003(3) -0.017(3) 0.001(2)
O4D 0.061(3) 0.063(4) 0.125(5) -0.001(4) 0.041(4) -0.008(3)
O5D 0.060(3) 0.079(3) 0.037(2) 0.014(2) -0.0106(19) 0.022(2)
O6D 0.064(3) 0.051(3) 0.042(2) 0.0001(19) -0.018(2) 0.011(2)
O7D 0.0364(17) 0.0282(17) 0.0279(15) 0.0106(13) 0.0026(13) 0.0127(14)
O8D 0.0382(18) 0.049(2) 0.0284(16) 0.0093(15) 0.0062(14) 0.0241(16)
O9D 0.0324(18) 0.055(2) 0.0331(17) 0.0107(16) 0.0063(14) 0.0209(17)
O10D 0.0405(19) 0.041(2) 0.0400(18) 0.0182(16) 0.0024(15) 0.0192(16)
O11D 0.0255(15) 0.0315(18) 0.0435(18) 0.0126(15) 0.0050(14) 0.0068(13)
O12D 0.0324(17) 0.0398(19) 0.0273(15) 0.0062(14) 0.0032(13) 0.0143(15)
O35 0.0224(15) 0.055(2) 0.0371(17) 0.0073(16) -0.0016(13) 0.0188(15)
O36 0.0250(17) 0.058(2) 0.049(2) 0.0257(19) 0.0021(15) 0.0132(16)
O37 0.0234(16) 0.050(2) 0.0328(17) 0.0082(16) -0.0096(13) 0.0106(15)
O38 0.0325(17) 0.057(2) 0.0274(16) 0.0126(16) 0.0031(13) 0.0231(17)
N1D 0.0243(18) 0.035(2) 0.0295(19) 0.0119(17) -0.0010(15) 0.0092(16)
N2D 0.0260(19) 0.035(2) 0.034(2) 0.0121(17) -0.0024(16) 0.0099(17)
N3D 0.0270(19) 0.027(2) 0.0315(19) 0.0127(16) 0.0017(15) 0.0059(16)
N4D 0.030(2) 0.034(2) 0.031(2) 0.0082(17) -0.0007(16) 0.0121(17)
N5D 0.042(3) 0.041(3) 0.117(6) 0.005(4) 0.022(4) 0.008(3)
N6D 0.049(3) 0.063(3) 0.024(2) 0.008(2) -0.0047(19) 0.023(3)
C1D 0.027(2) 0.029(2) 0.035(2) 0.0060(19) -0.0009(19) 0.0117(19)
C2D 0.029(2) 0.031(3) 0.043(3) 0.010(2) 0.002(2) 0.010(2)
C3D 0.033(3) 0.053(4) 0.072(4) 0.009(3) -0.018(3) 0.010(3)
C4D 0.039(3) 0.043(4) 0.097(5) 0.003(4) -0.020(3) 0.011(3)
C5D 0.032(3) 0.035(3) 0.084(5) 0.004(3) 0.005(3) 0.006(2)
C6D 0.041(3) 0.042(3) 0.065(4) 0.005(3) 0.019(3) 0.011(3)
C7D 0.035(3) 0.040(3) 0.044(3) 0.005(2) 0.005(2) 0.010(2)
C8D 0.029(2) 0.045(3) 0.027(2) 0.002(2) -0.0038(18) 0.021(2)
C9D 0.034(2) 0.049(3) 0.024(2) 0.006(2) -0.0019(19) 0.024(2)
C10D 0.044(3) 0.050(3) 0.034(3) 0.010(2) -0.003(2) 0.020(3)
C11D 0.045(3) 0.034(3) 0.037(3) 0.008(2) -0.003(2) 0.012(2)
C12D 0.039(3) 0.044(3) 0.027(2) 0.006(2) -0.003(2) 0.021(2)
C13D 0.045(3) 0.058(4) 0.025(2) 0.011(2) 0.002(2) 0.025(3)
C14D 0.033(2) 0.047(3) 0.028(2) 0.005(2) 0.001(2) 0.018(2)
C15D 0.023(2) 0.031(2) 0.035(2) 0.0084(19) -0.0013(18) 0.0140(19)
C16D 0.023(2) 0.037(3) 0.028(2) 0.0078(19) -0.0026(17) 0.0140(19)
C17D 0.030(2) 0.025(2) 0.030(2) 0.0065(18) -0.0007(18) 0.0145(18)
C18D 0.024(2) 0.036(3) 0.029(2) 0.0102(19) 0.0011(17) 0.0135(19)
C19D 0.031(2) 0.046(3) 0.023(2) 0.005(2) 0.0011(18) 0.022(2)
C20D 0.025(2) 0.030(2) 0.030(2) 0.0071(18) 0.0008(18) 0.0108(18)
C21D 0.037(3) 0.028(2) 0.033(2) 0.0024(19) 0.003(2) 0.013(2)
C22D 0.041(3) 0.054(3) 0.029(2) 0.003(2) 0.001(2) 0.029(3)
C23D 0.042(3) 0.052(3) 0.027(2) 0.004(2) 0.002(2) 0.022(2)
C24D 0.043(3) 0.057(3) 0.029(2) 0.011(2) 0.000(2) 0.024(3)
C25D 0.043(3) 0.072(4) 0.035(3) 0.022(3) 0.008(2) 0.033(3)
C26D 0.044(3) 0.064(4) 0.047(3) 0.018(3) 0.006(2) 0.027(3)
C27D 0.038(3) 0.035(3) 0.056(3) 0.017(2) 0.011(2) 0.013(2)
C28D 0.028(2) 0.039(3) 0.049(3) 0.009(2) 0.008(2) 0.006(2)
C29D 0.027(2) 0.039(3) 0.039(3) 0.008(2) 0.003(2) 0.010(2)
C30D 0.036(3) 0.040(3) 0.032(2) 0.003(2) 0.002(2) 0.017(2)
O39 0.056(3) 0.065(3) 0.089(4) 0.014(3) 0.003(3) 0.037(2)
N7 0.045(3) 0.051(3) 0.052(3) 0.009(2) 0.005(2) 0.026(2)
C31 0.050(3) 0.044(3) 0.074(4) 0.013(3) 0.001(3) 0.023(3)
C32 0.053(4) 0.078(5) 0.055(4) 0.011(4) 0.001(3) 0.026(4)
C33 0.053(4) 0.046(3) 0.071(4) 0.011(3) 0.019(3) 0.023(3)
S1 0.0323(7) 0.0621(9) 0.0379(7) 0.0153(6) -0.0108(5) 0.0029(6)
O31 0.052(2) 0.070(3) 0.066(3) 0.023(2) -0.004(2) 0.034(2)
O32 0.063(3) 0.084(4) 0.043(2) 0.030(2) -0.021(2) -0.013(3)
O33 0.0296(18) 0.049(2) 0.046(2) 0.0041(18) -0.0058(16) 0.0062(16)
O34 0.033(2) 0.087(4) 0.055(2) 0.031(2) -0.0127(18) 0.002(2)

loop_
_atom_type_symbol
_atom_type_description
_atom_type_scat_dispersion_real
_atom_type_scat_dispersion_imag
_atom_type_scat_source
C C 0.0181 0.0091 'International Tables Vol C Tables 4.2.6.8 and 6.1.1.4'
H H 0.0000 0.0000 'International Tables Vol C Tables 4.2.6.8 and 6.1.1.4'
K K 0.3868 1.0657 'International Tables Vol C Tables 4.2.6.8 and 6.1.1.4'
N N 0.0311 0.0180 'International Tables Vol C Tables 4.2.6.8 and 6.1.1.4'
O O 0.0492 0.0322 'International Tables Vol C Tables 4.2.6.8 and 6.1.1.4'
S S 0.3331 0.5567 'International Tables Vol C Tables 4.2.6.8 and 6.1.1.4'

loop_
_exptl_crystal_face_index_h
_exptl_crystal_face_index_k
_exptl_crystal_face_index_l
_exptl_crystal_face_perp_dist
_exptl_oxdiff_crystal_face_indexfrac_h
_exptl_oxdiff_crystal_face_indexfrac_k
_exptl_oxdiff_crystal_face_indexfrac_l
_exptl_oxdiff_crystal_face_x
_exptl_oxdiff_crystal_face_y
_exptl_oxdiff_crystal_face_z
11 -4 -3 0.0653 11.0136 -4.0120 -2.9971 0.0978 0.2995 0.9300
-11 6 0 0.0726 -11.0144 6.0132 -0.0056 -0.0869 -0.4921 -0.8309
0 7 -16 0.0939 -0.0013 7.0087 -16.0150 -0.2246 -0.8572 0.4798
0 -7 16 0.0939 0.0013 -7.0087 16.0150 0.2246 0.8572 -0.4798
0 -10 -2 0.0297 0.0086 -9.9922 -2.0034 -0.8659 0.3983 -0.0837
-9 0 10 0.0795 -9.0106 0.0056 10.0047 0.0281 0.1579 -0.9868
-6 12 1 0.0311 -6.0151 12.0010 0.9991 0.6727 -0.6408 -0.3621
1 10 1 0.0084 0.9926 9.9915 1.0030 0.8681 -0.4121 0.1906

loop_
_geom_angle_atom_site_label_1
_geom_angle_atom_site_label_2
_geom_angle_atom_site_label_3
_geom_angle
_geom_angle_site_symmetry_1
_geom_angle_site_symmetry_3
O1A K1A O2A 65.18(12) 2_766 2_766
O1A K1A O4B 135.00(14) 2_766 .
O1A K1A O7A 112.05(11) 2_766 .
O1A K1A O8A 148.63(11) 2_766 .
O1A K1A O9A 131.50(13) 2_766 .
O1A K1A O10A 82.21(11) 2_766 .
O1A K1A O11A 69.10(10) 2_766 .
O1A K1A O12A 85.11(12) 2_766 .
O1A K1A C21A 121.07(12) 2_766 .
O1A K1A C29A 59.78(12) 2_766 .
O2A K1A O9A 99.56(12) 2_766 .
O2A K1A O10A 106.14(11) 2_766 .
O2A K1A C21A 78.93(13) 2_766 .
O2A K1A C29A 123.19(12) 2_766 .
O4B K1A O2A 159.81(14) . 2_766
O4B K1A O9A 67.06(14) . .
O4B K1A O10A 79.89(13) . .
O4B K1A O12A 67.67(12) . .
O4B K1A C21A 87.81(14) . .
O4B K1A C29A 76.54(13) . .
O7A K1A O2A 92.15(11) . 2_766
O7A K1A O4B 80.71(13) . .
O7A K1A O8A 60.26(11) . .
O7A K1A O9A 114.36(11) . .
O7A K1A O10A 160.60(10) . .
O7A K1A O11A 112.79(11) . .
O7A K1A O12A 53.96(10) . .
O7A K1A C21A 22.82(12) . .
O7A K1A C29A 95.69(11) . .
O8A K1A O2A 84.16(12) . 2_766
O8A K1A O4B 75.88(13) . .
O8A K1A O9A 57.25(12) . .
O8A K1A O10A 114.30(11) . .
O8A K1A O12A 107.70(11) . .
O8A K1A C21A 40.97(13) . .
O8A K1A C29A 145.87(12) . .
O9A K1A C21A 98.09(13) . .
O9A K1A C29A 126.73(12) . .
O10A K1A O9A 57.06(11) . .
O10A K1A C21A 154.97(13) . .
O10A K1A C29A 79.87(12) . .
O11A K1A O2A 133.48(11) . 2_766
O11A K1A O4B 66.29(12) . .
O11A K1A O8A 142.15(11) . .
O11A K1A O9A 104.16(11) . .
O11A K1A O10A 58.63(11) . .
O11A K1A O12A 59.55(10) . .
O11A K1A C21A 134.76(13) . .
O11A K1A C29A 23.06(11) . .
O12A K1A O2A 122.72(11) . 2_766
O12A K1A O9A 134.59(11) . .
O12A K1A O10A 117.40(10) . .
O12A K1A C21A 76.73(12) . .
O12A K1A C29A 42.14(11) . .
C29A K1A C21A 118.50(14) . .
O1B K1B O7B 104.98(13) 2_655 .
O1B K1B O8B 104.88(15) 2_655 .
O1B K1B O9E 102.2(5) 2_655 .
O1B K1B O10B 114.84(15) 2_655 .
O1B K1B O11B 101.82(17) 2_655 .
O1B K1B O12B 96.82(13) 2_655 .
O1B K1B C23B 86.4(3) 2_655 .
O1B K1B C29B 81.52(17) 2_655 .
O7B K1B O9E 118.3(5) . .
O7B K1B O10B 140.04(16) . .
O7B K1B O11B 110.83(15) . .
O7B K1B C23B 83.5(3) . .
O7B K1B C29B 100.60(14) . .
O8B K1B O7B 61.08(12) . .
O8B K1B O9E 58.8(5) . .
O8B K1B O10B 109.33(16) . .
O8B K1B O11B 153.28(18) . .
O8B K1B C23B 26.3(3) . .
O8B K1B C29B 161.47(15) . .
O9B K1B O1B 89.4(3) . 2_655
O9B K1B O7B 126.4(3) . .
O9B K1B O8B 65.3(3) . .
O9B K1B O10B 59.6(3) . .
O9B K1B O11B 116.2(3) . .
O9B K1B O12B 172.2(3) . .
O9B K1B C23B 45.5(3) . .
O9B K1B C29B 132.8(3) . .
O9E K1B C29B 137.7(5) . .
O10B K1B C23B 101.7(3) . .
O10B K1B C29B 82.61(17) . .
O11B K1B O10B 58.81(18) . .
O11B K1B C23B 160.5(3) . .
O11B K1B C29B 26.31(16) . .
O11E K1B O1B 86.5(4) . 2_655
O11E K1B O7B 120.6(2) . .
O11E K1B O8B 167.9(4) . .
O11E K1B O9E 115.3(5) . .
O11E K1B O12B 64.4(2) . .
O11E K1B O27E 54.2(15) . .
O11E K1B C29B 22.44(18) . .
O12B K1B O7B 56.52(11) . .
O12B K1B O8B 117.22(13) . .
O12B K1B O9E 161.0(6) . .
O12B K1B O10B 113.12(15) . .
O12B K1B O11B 57.85(15) . .
O12B K1B C23B 139.4(3) . .
O12B K1B C29B 44.28(13) . .
O27E K1B O1B 108.6(15) . 2_655
O27E K1B O7B 145.3(16) . .
O27E K1B O8B 116.7(15) . .
O27E K1B O9E 62.5(16) . .
O27E K1B O12B 110.1(16) . .
O27E K1B C29B 76.2(15) . .
C23B K1B C29B 167.8(3) . .
O1C K1C O2C 64.28(13) 2_665 2_665
O1C K1C O7C 110.22(12) 2_665 .
O1C K1C O8C 144.06(15) 2_665 .
O1C K1C O9C 130.70(17) 2_665 .
O1C K1C O9F 109.0(5) 2_665 .
O1C K1C O10C 83.51(13) 2_665 .
O1C K1C O11C 70.58(12) 2_665 .
O1C K1C O12C 83.18(11) 2_665 .
O1C K1C C22F 125.1(5) 2_665 .
O1C K1C C23F 132.3(6) 2_665 .
O1C K1C O5D 138.37(14) 2_665 2_666
O2C K1C O9C 95.64(17) 2_665 .
O2C K1C C22F 68.6(4) 2_665 .
O2C K1C C23F 70.1(6) 2_665 .
O2C K1C O5D 154.03(14) 2_665 2_666
O7C K1C O2C 91.67(12) . 2_665
O7C K1C O8C 60.15(12) . .
O7C K1C O9C 115.15(16) . .
O7C K1C O9F 125.1(5) . .
O7C K1C O10C 161.76(12) . .
O7C K1C O12C 54.35(10) . .
O7C K1C C22F 44.9(3) . .
O7C K1C C23F 83.6(4) . .
O7C K1C O5D 69.82(13) . 2_666
O8C K1C O2C 80.83(14) . 2_665
O8C K1C O9C 57.81(17) . .
O8C K1C O9F 65.4(5) . .
O8C K1C O10C 115.56(14) . .
O8C K1C O12C 109.84(11) . .
O8C K1C C22F 22.9(4) . .
O8C K1C C23F 24.8(5) . .
O8C K1C O5D 74.22(14) . 2_666
O9C K1C O5D 77.22(18) . 2_666
O9F K1C O2C 72.7(4) . 2_665
O9F K1C O10C 56.9(5) . .
O9F K1C O12C 165.2(5) . .
O9F K1C C22F 81.1(6) . .
O9F K1C C23F 41.5(7) . .
O9F K1C O5D 102.6(5) . 2_666
O10C K1C O2C 105.41(12) . 2_665
O10C K1C O9C 57.75(16) . .
O10C K1C C22F 136.3(4) . .
O10C K1C C23F 96.1(5) . .
O10C K1C O5D 91.95(14) . 2_666
O11C K1C O2C 133.82(12) . 2_665
O11C K1C O7C 113.08(10) . .
O11C K1C O8C 145.15(13) . .
O11C K1C O9C 106.69(16) . .
O11C K1C O9F 115.3(5) . .
O11C K1C O10C 59.01(12) . .
O11C K1C O12C 59.76(11) . .
O11C K1C C22F 154.1(4) . .
O11C K1C C23F 146.9(5) . .
O11C K1C O5D 71.73(13) . 2_666
O12C K1C O2C 121.36(12) . 2_665
O12C K1C O9C 139.90(17) . .
O12C K1C O10C 118.36(12) . .
O12C K1C C22F 99.1(3) . .
O12C K1C C23F 134.6(5) . .
O12C K1C O5D 62.75(12) . 2_666
C22F K1C C23F 40.3(6) . .
O5D K1C C22F 85.5(4) 2_666 .
O5D K1C C23F 89.3(6) 2_666 .
C1A O1A K1A 140.3(3) . 2_766
C1B O1B K1B 129.1(4) . 2_655
C1C O1C K1C 139.3(4) . 2_665
C8A O2A K1A 156.3(4) . 2_766
C8C O2C K1C 156.8(4) . 2_665
N5B O4B K1A 150.1(4) . .
C19A O7A K1A 125.6(3) . .
C19A O7A C21A 120.1(4) . .
C21A O7A K1A 108.4(3) . .
C19B O7B K1B 124.6(3) . .
C19B O7B C21B 117.2(4) . .
C21B O7B K1B 117.6(3) . .
C19C O7C K1C 125.1(3) . .
C19C O7C C21C 119.3(4) . .
C21C O7C K1C 110.1(3) . .
C22A O8A K1A 116.2(3) . .
C22A O8A C23A 113.5(4) . .
C23A O8A K1A 119.2(3) . .
C22B O8B K1B 104.7(4) . .
C22B O8B C23B 106.1(7) . .
C22B O8B C23E 114.6(12) . .
C23B O8B K1B 97.0(8) . .
C23E O8B K1B 114.6(14) . .
C22C O8C K1C 116.0(4) . .
C22F O8C K1C 97.3(10) . .
C22F O8C C23F 114.5(16) . .
C23C O8C K1C 119.8(6) . .
C23C O8C C22C 110.1(6) . .
C23F O8C K1C 102.2(12) . .
C24A O9A K1A 113.0(3) . .
C24A O9A C25A 112.5(5) . .
C25A O9A K1A 110.3(3) . .
C24B O9B K1B 117.7(8) . .
C24B O9B C25B 111.1(11) . .
C25B O9B K1B 125.5(9) . .
C24C O9C K1C 113.0(5) . .
C24C O9C C25C 112.9(8) . .
C25C O9C K1C 111.6(7) . .
C24E O9E K1B 119.2(14) . .
C25E O9E K1B 118.9(17) . .
C25E O9E C24E 109(2) . .
C24C O9F K1C 101.3(9) . .
C25F O9F K1C 113(2) . .
C25F O9F C24C 124(3) . .
C26A O10A K1A 118.5(3) . .
C26A O10A C27A 110.7(4) . .
C27A O10A K1A 115.1(3) . .
C26B O10B K1B 98.8(7) . .
C26B O10B C27B 113.4(9) . .
C27B O10B K1B 116.2(5) . .
C26C O10C K1C 116.9(4) . .
C27C O10C K1C 115.6(3) . .
C27C O10C C26C 111.9(6) . .
C28A O11A K1A 109.4(3) . .
C28A O11A C29A 111.9(4) . .
C29A O11A K1A 105.4(3) . .
C28B O11B K1B 111.2(5) . .
C28B O11B C29B 114.7(6) . .
C29B O11B K1B 96.2(5) . .
C28C O11C K1C 109.8(3) . .
C28C O11C C29C 111.4(4) . .
C29C O11C K1C 106.5(3) . .
C28B O11E K1B 125.4(7) . .
C29B O11E K1B 112.9(6) . .
C29B O11E C28B 118.6(8) . .
C18A O12A K1A 122.4(3) . .
C18A O12A C30A 115.4(4) . .
C30A O12A K1A 115.5(3) . .
C18B O12B K1B 125.5(3) . .
C18B O12B C30B 117.0(4) . .
C30B O12B K1B 117.0(3) . .
C18C O12C K1C 121.2(3) . .
C18C O12C C30C 115.9(4) . .
C30C O12C K1C 115.1(3) . .
C26E O27E K1B 118(4) . .
C28E O27E K1B 131(4) . .
C28E O27E C26E 107(4) . .
C1A N1A C15A 123.9(4) . .
C1B N1B C15B 123.8(5) . .
C1C N1C C15C 122.2(4) . .
C1A N2A C2A 125.6(4) . .
C1B N2B C2B 128.1(5) . .
C2C N2C C1C 125.7(5) . .
C8A N3A C16A 120.3(4) . .
C8B N3B C16B 125.6(4) . .
C8C N3C C16C 120.3(5) . .
C8A N4A C9A 128.1(4) . .
C8B N4B C9B 127.9(5) . .
C9C N4C C8C 129.5(6) . .
O3A N5A O4A 123.5(6) . .
O3A N5A C5A 118.6(6) . .
O4A N5A C5A 117.9(6) . .
O3B N5B O4B 123.6(5) . .
O3B N5B C5B 118.5(4) . .
O4B N5B C5B 117.8(5) . .
O3C N5C C5C 116.8(8) . .
O4C N5C O3C 124.1(9) . .
O4C N5C C5C 119.0(10) . .
O5A N6A O6A 122.3(8) . .
O5A N6A C12A 119.2(7) . .
O6A N6A C12A 118.4(8) . .
O5B N6B O6B 124.5(12) . .
O5B N6B C12B 121.2(12) . .
O6B N6B C12B 114.3(13) . .
O5C N6C C12C 120.4(6) . .
O6C N6C O5C 123.5(6) . .
O6C N6C C12C 116.0(7) . .
O5E N6E C12E 120(3) . .
O6E N6E O5E 123(3) . .
O6E N6E C12E 115(3) . .
O1A C1A N1A 122.9(5) . .
O1A C1A N2A 123.4(5) . .
N2A C1A N1A 113.6(4) . .
O1B C1B K1B 35.2(3) . 2_655
O1B C1B N1B 123.7(5) . .
O1B C1B N2B 121.7(5) . .
N1B C1B K1B 118.8(4) . 2_655
N1B C1B N2B 114.5(5) . .
N2B C1B K1B 113.3(4) . 2_655
O1C C1C N1C 124.8(4) . .
O1C C1C N2C 122.5(5) . .
N1C C1C N2C 112.6(5) . .
N2A C2A C7A 118.4(5) . .
C3A C2A N2A 122.8(5) . .
C3A C2A C7A 118.7(5) . .
N2B C2B C7B 116.1(5) . .
C3B C2B N2B 123.9(5) . .
C3B C2B C7B 119.9(5) . .
N2C C2C C3C 123.0(5) . .
N2C C2C C7C 118.1(5) . .
C3C C2C C7C 118.7(6) . .
C4A C3A C2A 120.4(5) . .
C4B C3B C2B 119.8(5) . .
C4C C3C C2C 120.2(6) . .
C3A C4A C5A 119.6(5) . .
C3B C4B C5B 119.7(5) . .
C3C C4C C5C 119.8(7) . .
C4A C5A N5A 119.3(6) . .
C6A C5A N5A 119.5(6) . .
C6A C5A C4A 121.1(6) . .
C4B C5B N5B 119.4(5) . .
C6B C5B N5B 119.8(5) . .
C6B C5B C4B 120.8(5) . .
C4C C5C N5C 119.6(8) . .
C4C C5C C6C 121.2(6) . .
C6C C5C N5C 119.2(7) . .
C7A C6A C5A 119.3(6) . .
C7B C6B C5B 119.6(5) . .
C7C C6C C5C 118.6(6) . .
C6A C7A C2A 120.8(5) . .
C6B C7B C2B 120.2(5) . .
C6C C7C C2C 121.4(6) . .
O2A C8A N3A 124.4(5) . .
O2A C8A N4A 122.8(5) . .
N3A C8A N4A 112.8(4) . .
O2B C8B N3B 123.8(5) . .
O2B C8B N4B 125.1(5) . .
N4B C8B N3B 111.1(4) . .
O2C C8C N3C 124.7(5) . .
O2C C8C N4C 122.6(6) . .
N3C C8C N4C 112.7(5) . .
N4A C9A C10A 123.4(5) . .
C14A C9A N4A 116.4(5) . .
C14A C9A C10A 120.1(6) . .
N4B C9B C10B 123.1(8) . .
N4B C9B C14E 124(2) . .
C10E C9B N4B 124.6(16) . .
C10E C9B C14E 111(2) . .
C14B C9B N4B 113.6(9) . .
C14B C9B C10B 123.3(11) . .
N4C C9C C10C 123.4(5) . .
N4C C9C C14C 117.1(6) . .
C14C C9C C10C 119.4(6) . .
C11A C10A C9A 118.0(6) . .
C9B C10B C11B 112.5(13) . .
C11C C10C C9C 120.2(6) . .
C9B C10E C11E 132(3) . .
C12A C11A C10A 120.2(6) . .
C12B C11B C10B 123.0(13) . .
C10C C11C C12C 117.8(7) . .
C12E C11E C10E 114(3) . .
C11A C12A N6A 119.2(6) . .
C13A C12A N6A 119.5(7) . .
C13A C12A C11A 121.3(7) . .
C11B C12B N6B 120.2(15) . .
C11B C12B C13B 121.6(12) . .
C13B C12B N6B 118.0(12) . .
C11C C12C N6C 117.5(7) . .
C13C C12C N6C 120.0(6) . .
C13C C12C C11C 122.5(6) . .
C11E C12E N6E 124(3) . .
C11E C12E C13E 124(4) . .
C13E C12E N6E 112(4) . .
C12A C13A C14A 119.2(7) . .
C14B C13B C12B 117.6(12) . .
C14C C13C C12C 118.5(5) . .
C12E C13E C14E 121(4) . .
C9A C14A C13A 121.2(5) . .
C13B C14B C9B 121.6(15) . .
C13C C14C C9C 121.5(7) . .
C9B C14E C13E 116(4) . .
C16A C15A N1A 119.6(5) . .
C16A C15A C20A 119.1(5) . .
C20A C15A N1A 121.2(5) . .
C16B C15B N1B 120.1(5) . .
C16B C15B C20B 120.1(5) . .
C20B C15B N1B 119.8(5) . .
C16C C15C N1C 120.1(4) . .
C16C C15C C20C 120.0(4) . .
C20C C15C N1C 119.8(5) . .
C15A C16A N3A 119.3(5) . .
C17A C16A N3A 119.9(5) . .
C17A C16A C15A 120.9(5) . .
C15B C16B N3B 119.6(5) . .
C15B C16B C17B 119.5(5) . .
C17B C16B N3B 120.8(5) . .
C15C C16C N3C 120.5(5) . .
C15C C16C C17C 120.3(4) . .
C17C C16C N3C 119.2(5) . .
C18A C17A C16A 119.8(5) . .
C18B C17B C16B 120.2(5) . .
C18C C17C C16C 120.1(5) . .
O12A C18A C19A 115.8(5) . .
C17A C18A O12A 124.0(5) . .
C17A C18A C19A 120.2(5) . .
O12B C18B C19B 115.2(5) . .
C17B C18B O12B 124.0(5) . .
C17B C18B C19B 120.8(5) . .
O12C C18C C17C 123.1(5) . .
O12C C18C C19C 117.2(4) . .
C17C C18C C19C 119.7(4) . .
O7A C19A C18A 114.8(4) . .
C20A C19A O7A 125.6(5) . .
C20A C19A C18A 119.6(5) . .
O7B C19B C18B 117.0(5) . .
O7B C19B C20B 124.2(5) . .
C20B C19B C18B 118.8(5) . .
O7C C19C C18C 115.0(4) . .
O7C C19C C20C 125.7(5) . .
C20C C19C C18C 119.3(4) . .
C19A C20A C15A 120.3(5) . .
C19B C20B C15B 120.4(5) . .
C15C C20C C19C 120.6(5) . .
O7A C21A K1A 48.8(3) . .
O7A C21A C22A 111.3(4) . .
C22A C21A K1A 85.1(3) . .
O7B C21B C22B 107.9(5) . .
C22C C21C O7C 114.4(7) . .
C22F C21C O7C 113.0(9) . .
O8A C22A C21A 107.7(5) . .
O8B C22B K1B 51.8(3) . .
O8B C22B C21B 111.1(5) . .
C21B C22B K1B 87.3(4) . .
C21C C22C O8C 108.0(6) . .
O8C C22F K1C 59.9(8) . .
O8C C22F C21C 121.4(17) . .
C21C C22F K1C 91.9(9) . .
O8A C23A C24A 108.4(5) . .
O8B C23B K1B 56.8(6) . .
O8B C23B C24B 110.4(11) . .
C24B C23B K1B 84.9(9) . .
O8C C23C C24C 103.7(8) . .
O8B C23E C24E 102(2) . .
O8C C23F K1C 53.0(9) . .
C24C C23F K1C 88.7(13) . .
C24C C23F O8C 112(2) . .
O9A C24A C23A 108.0(5) . .
O9B C24B K1B 41.1(7) . .
O9B C24B C23B 106.3(13) . .
C23B C24B K1B 69.3(8) . .
O9C C24C C23C 110.2(7) . .
C23F C24C O9F 93.2(17) . .
O9E C24E C23E 106(2) . .
O9A C25A C26A 109.1(5) . .
O9B C25B C26B 107.2(11) . .
O9C C25C C26C 107.8(10) . .
O9E C25E C26E 110(2) . .
C26C C25F O9F 114(4) . .
O10A C26A C25A 109.6(4) . .
O10B C26B K1B 57.3(6) . .
O10B C26B C25B 109.3(10) . .
C25B C26B K1B 82.5(7) . .
O10C C26C C25C 112.7(8) . .
O10C C26C C25F 97(2) . .
C25E C26E O27E 113(3) . .
O10A C27A C28A 109.8(4) . .
O10A C27A K1D 166.7(3) . 2_666
C28A C27A K1D 83.5(3) . 2_666
O10B C27B C28B 108.9(8) . .
O10C C27C C28C 108.9(6) . .
O11A C28A C27A 107.7(4) . .
O11B C28B C27B 112.0(8) . .
C28E C28B O11E 117.4(14) . .
O11C C28C C27C 107.5(5) . .
C28B C28E O27E 111(3) . .
O11A C29A K1A 51.6(2) . .
O11A C29A C30A 108.9(4) . .
C30A C29A K1A 86.9(3) . .
O11B C29B K1B 57.5(4) . .
O11E C29B K1B 44.7(5) . .
O11E C29B C30B 125.2(8) . .
C30B C29B K1B 89.9(4) . .
C30B C29B O11B 103.8(6) . .
O11C C29C K1C 50.6(2) . .
O11C C29C C30C 109.3(4) . .
C30C C29C K1C 87.0(3) . .
O12A C30A C29A 108.8(4) . .
O12B C30B C29B 108.2(5) . .
O12C C30C C29C 108.8(4) . .
C27A K1D C23D 94.79(13) 2_666 .
C27A K1D C25D 85.25(14) 2_666 .
O7D K1D C27A 93.11(12) . 2_666
O7D K1D O9D 118.47(11) . .
O7D K1D O11D 115.51(10) . .
O7D K1D O37 98.96(11) . .
O7D K1D C22D 44.47(11) . .
O7D K1D C23D 82.81(12) . .
O7D K1D C25D 137.73(13) . .
O8D K1D C27A 88.59(12) . 2_666
O8D K1D O7D 60.15(10) . .
O8D K1D O9D 61.41(11) . .
O8D K1D O11D 156.99(11) . .
O8D K1D O37 78.00(10) . .
O8D K1D C22D 25.05(12) . .
O8D K1D C23D 23.84(13) . .
O8D K1D C25D 77.58(14) . .
O9D K1D C27A 67.85(11) . 2_666
O9D K1D O37 86.36(10) . .
O9D K1D C22D 84.60(12) . .
O9D K1D C23D 44.74(13) . .
O9D K1D C25D 24.69(12) . .
O10D K1D C27A 81.44(13) . 2_666
O10D K1D O7D 174.38(12) . .
O10D K1D O8D 120.75(11) . .
O10D K1D O9D 60.77(11) . .
O10D K1D O11D 61.25(11) . .
O10D K1D O12D 121.27(11) . .
O10D K1D O37 86.60(12) . .
O10D K1D C22D 138.62(13) . .
O10D K1D C23D 98.95(13) . .
O10D K1D C25D 43.59(13) . .
O11D K1D C27A 68.70(11) . 2_666
O11D K1D O9D 110.39(11) . .
O11D K1D O37 124.31(10) . .
O11D K1D C22D 159.97(13) . .
O11D K1D C23D 155.08(13) . .
O11D K1D C25D 103.18(14) . .
O12D K1D C27A 76.66(12) . 2_666
O12D K1D O7D 55.56(10) . .
O12D K1D O8D 112.46(11) . .
O12D K1D O9D 143.86(11) . .
O12D K1D O11D 60.05(11) . .
O12D K1D O37 128.81(11) . .
O12D K1D C22D 99.98(12) . .
O12D K1D C23D 136.30(13) . .
O12D K1D C25D 158.80(14) . .
O37 K1D C27A 154.20(11) . 2_666
O37 K1D C22D 68.07(12) . .
O37 K1D C23D 64.51(11) . .
O37 K1D C25D 70.48(12) . .
O38 K1D C27A 151.93(12) . 2_666
O38 K1D O7D 95.77(12) . .
O38 K1D O8D 118.86(12) . .
O38 K1D O9D 128.65(11) . .
O38 K1D O10D 88.49(12) . .
O38 K1D O11D 83.46(11) . .
O38 K1D O12D 86.58(11) . .
O38 K1D O37 49.21(9) . .
O38 K1D C22D 97.68(13) . .
O38 K1D C23D 112.70(13) . .
O38 K1D C25D 105.27(13) . .
C22D K1D C27A 107.21(13) . 2_666
C22D K1D C23D 41.11(14) . .
C22D K1D C25D 95.84(15) . .
C25D K1D C23D 55.37(15) . .
O35 S2 K1D 127.37(15) . .
O35 S2 O38 108.2(2) . .
O36 S2 K1D 122.07(18) . .
O36 S2 O35 109.0(2) . .
O36 S2 O37 111.0(2) . .
O36 S2 O38 109.4(2) . .
O37 S2 K1D 63.56(16) . .
O37 S2 O35 110.8(2) . .
O37 S2 O38 108.5(2) . .
O38 S2 K1D 45.04(13) . .
N6D O5D K1C 146.4(4) . 2_666
C19D O7D K1D 125.4(3) . .
C19D O7D C21D 116.7(4) . .
C21D O7D K1D 115.8(3) . .
C22D O8D K1D 99.7(3) . .
C23D O8D K1D 104.0(3) . .
C23D O8D C22D 112.3(4) . .
C24D O9D K1D 110.2(3) . .
C24D O9D C25D 113.8(4) . .
C25D O9D K1D 96.9(3) . .
C26D O10D K1D 118.4(3) . .
C26D O10D C27D 112.7(4) . .
C27D O10D K1D 118.4(3) . .
C28D O11D K1D 108.2(3) . .
C29D O11D K1D 104.0(3) . .
C29D O11D C28D 110.1(4) . .
C18D O12D K1D 125.2(3) . .
C18D O12D C30D 115.5(4) . .
C30D O12D K1D 118.6(3) . .
S2 O37 K1D 91.07(17) . .
S2 O38 K1D 111.06(17) . .
C1D N1D C15D 124.6(4) . .
C1D N2D C2D 127.9(4) . .
C8D N3D C16D 126.8(4) . .
C8D N4D C9D 126.8(4) . .
O3D N5D C5D 118.6(8) . .
O4D N5D O3D 124.5(6) . .
O4D N5D C5D 116.9(7) . .
O5D N6D C12D 116.9(5) . .
O6D N6D O5D 122.5(5) . .
O6D N6D C12D 120.6(5) . .
O1D C1D N1D 124.7(5) . .
O1D C1D N2D 124.5(4) . .
N1D C1D N2D 110.8(4) . .
N2D C2D C3D 124.7(5) . .
C7D C2D N2D 115.9(5) . .
C7D C2D C3D 119.3(5) . .
C4D C3D C2D 119.5(7) . .
C5D C4D C3D 120.3(7) . .
C4D C5D N5D 117.4(7) . .
C4D C5D C6D 121.6(6) . .
C6D C5D N5D 121.1(7) . .
C5D C6D C7D 118.4(7) . .
C2D C7D C6D 120.9(6) . .
O2D C8D N3D 123.7(5) . .
O2D C8D N4D 121.7(4) . .
N3D C8D N4D 114.5(5) . .
N4D C9D C14D 118.2(5) . .
C10D C9D N4D 122.5(5) . .
C10D C9D C14D 119.3(4) . .
C11D C10D C9D 120.4(5) . .
C10D C11D C12D 118.8(5) . .
C11D C12D N6D 117.9(5) . .
C13D C12D N6D 120.5(5) . .
C13D C12D C11D 121.6(5) . .
C12D C13D C14D 120.2(5) . .
C13D C14D C9D 119.6(5) . .
C16D C15D N1D 118.6(4) . .
C16D C15D C20D 121.1(5) . .
C20D C15D N1D 120.2(4) . .
N3D C16D C17D 120.7(4) . .
C15D C16D N3D 121.2(5) . .
C15D C16D C17D 118.1(4) . .
C18D C17D C16D 120.2(4) . .
C17D C18D O12D 123.1(4) . .
C17D C18D C19D 121.4(5) . .
C19D C18D O12D 115.5(4) . .
O7D C19D C18D 115.9(5) . .
O7D C19D C20D 125.4(4) . .
C20D C19D C18D 118.7(4) . .
C19D C20D C15D 120.4(4) . .
O7D C21D C22D 108.0(4) . .
O8D C22D K1D 55.2(2) . .
O8D C22D C21D 108.9(4) . .
C21D C22D K1D 90.3(3) . .
O8D C23D K1D 52.2(2) . .
O8D C23D C24D 107.8(4) . .
C24D C23D K1D 86.9(3) . .
O9D C24D C23D 113.6(4) . .
O9D C25D K1D 58.4(2) . .
O9D C25D C26D 108.3(5) . .
C26D C25D K1D 85.1(3) . .
O10D C26D C25D 109.0(5) . .
O10D C27D C28D 108.6(5) . .
O11D C28D C27D 109.3(4) . .
O11D C29D K1D 52.5(2) . .
O11D C29D C30D 109.4(4) . .
C30D C29D K1D 86.4(3) . .
O12D C30D C29D 108.2(4) . .
C31 N7 C32 121.2(6) . .
C31 N7 C33 121.5(6) . .
C32 N7 C33 116.8(6) . .
O39 C31 N7 125.4(7) . .
O31 S1 O33 109.0(2) . .
O32 S1 O31 110.8(4) . .
O32 S1 O33 109.1(3) . .
O32 S1 O34 109.7(3) . .
O34 S1 O31 109.3(3) . .
O34 S1 O33 109.0(3) . .

loop_
_geom_bond_atom_site_label_1
_geom_bond_atom_site_label_2
_geom_bond_distance
_geom_bond_site_symmetry_2
K1A O1A 2.663(4) 2_766
K1A O2A 2.889(4) 2_766
K1A O4B 2.874(4) .
K1A O7A 2.806(4) .
K1A O8A 2.874(4) .
K1A O9A 2.968(4) .
K1A O10A 2.944(4) .
K1A O11A 2.856(4) .
K1A O12A 2.883(4) .
K1A C21A 3.540(6) .
K1A C29A 3.516(6) .
K1B O1B 2.620(5) 2_655
K1B O7B 2.761(4) .
K1B O8B 2.756(6) .
K1B O9B 2.587(15) .
K1B O9E 2.78(2) .
K1B O10B 2.957(6) .
K1B O11B 2.816(8) .
K1B O11E 2.534(10) .
K1B O12B 2.750(4) .
K1B O27E 2.57(6) .
K1B C23B 3.270(17) .
K1B C29B 3.319(7) .
K1C O1C 2.688(4) 2_665
K1C O2C 2.915(4) 2_665
K1C O7C 2.825(4) .
K1C O8C 2.840(5) .
K1C O9C 2.928(6) .
K1C O9F 2.88(2) .
K1C O10C 2.905(4) .
K1C O11C 2.820(4) .
K1C O12C 2.901(3) .
K1C C22F 3.258(18) .
K1C C23F 3.48(3) .
K1C O5D 2.948(4) 2_666
O1A K1A 2.663(4) 2_766
O1A C1A 1.234(6) .
O1B K1B 2.620(5) 2_655
O1B C1B 1.230(7) .
O1C K1C 2.687(4) 2_665
O1C C1C 1.220(7) .
O2A K1A 2.889(4) 2_766
O2A C8A 1.226(6) .
O2B C8B 1.206(6) .
O2C K1C 2.915(4) 2_665
O2C C8C 1.242(8) .
O3A N5A 1.215(8) .
O3B N5B 1.221(7) .
O3C N5C 1.252(11) .
O4A N5A 1.232(8) .
O4B N5B 1.226(6) .
O4C N5C 1.211(11) .
O5A N6A 1.217(11) .
O5B N6B 1.209(16) .
O5C N6C 1.242(9) .
O5E N6E 1.237(18) .
O6A N6A 1.229(9) .
O6B N6B 1.233(17) .
O6C N6C 1.237(8) .
O6E N6E 1.237(19) .
O7A C19A 1.382(7) .
O7A C21A 1.447(7) .
O7B C19B 1.372(7) .
O7B C21B 1.424(7) .
O7C C19C 1.377(5) .
O7C C21C 1.437(7) .
O8A C22A 1.407(8) .
O8A C23A 1.418(7) .
O8B C22B 1.402(7) .
O8B C23B 1.457(13) .
O8B C23E 1.48(3) .
O8C C22C 1.482(9) .
O8C C22F 1.28(2) .
O8C C23C 1.442(11) .
O8C C23F 1.49(2) .
O9A C24A 1.411(7) .
O9A C25A 1.416(8) .
O9B C24B 1.418(12) .
O9B C25B 1.422(6) .
O9C C24C 1.382(11) .
O9C C25C 1.384(14) .
O9E C24E 1.47(3) .
O9E C25E 1.43(3) .
O9F C24C 1.82(3) .
O9F C25F 1.49(6) .
O10A C26A 1.413(7) .
O10A C27A 1.438(6) .
O10B C26B 1.422(6) .
O10B C27B 1.423(6) .
O10C C26C 1.400(9) .
O10C C27C 1.393(8) .
O11A C28A 1.417(6) .
O11A C29A 1.428(7) .
O11B C28B 1.380(8) .
O11B C29B 1.480(7) .
O11C C28C 1.417(7) .
O11C C29C 1.419(7) .
O11E C28B 1.425(9) .
O11E C29B 1.375(8) .
O12A C18A 1.376(6) .
O12A C30A 1.444(6) .
O12B C18B 1.384(6) .
O12B C30B 1.427(7) .
O12C C18C 1.373(6) .
O12C C30C 1.422(7) .
O27E C26E 1.59(6) .
O27E C28E 1.34(7) .
N1A C1A 1.365(7) .
N1A C15A 1.424(6) .
N1B C1B 1.362(8) .
N1B C15B 1.425(7) .
N1C C1C 1.351(8) .
N1C C15C 1.437(6) .
N2A C1A 1.354(7) .
N2A C2A 1.390(7) .
N2B C1B 1.375(7) .
N2B C2B 1.389(7) .
N2C C1C 1.389(6) .
N2C C2C 1.385(8) .
N3A C8A 1.347(8) .
N3A C16A 1.453(7) .
N3B C8B 1.381(7) .
N3B C16B 1.405(7) .
N3C C8C 1.353(8) .
N3C C16C 1.436(6) .
N4A C8A 1.381(7) .
N4A C9A 1.395(8) .
N4B C8B 1.374(7) .
N4B C9B 1.391(8) .
N4C C8C 1.375(6) .
N4C C9C 1.374(8) .
N5A C5A 1.445(8) .
N5B C5B 1.461(7) .
N5C C5C 1.456(11) .
N6A C12A 1.454(10) .
N6B C12B 1.469(17) .
N6C C12C 1.476(9) .
N6E C12E 1.45(5) .
C1B K1B 3.527(7) 2_655
C2A C3A 1.390(8) .
C2A C7A 1.409(8) .
C2B C3B 1.385(8) .
C2B C7B 1.398(7) .
C2C C3C 1.403(9) .
C2C C7C 1.405(8) .
C3A C4A 1.377(8) .
C3B C4B 1.372(8) .
C3C C4C 1.367(10) .
C4A C5A 1.387(8) .
C4B C5B 1.390(7) .
C4C C5C 1.387(11) .
C5A C6A 1.379(9) .
C5B C6B 1.379(8) .
C5C C6C 1.397(11) .
C6A C7A 1.370(9) .
C6B C7B 1.363(9) .
C6C C7C 1.359(9) .
C9A C10A 1.405(7) .
C9A C14A 1.372(9) .
C9B C10B 1.412(18) .
C9B C10E 1.33(4) .
C9B C14B 1.383(18) .
C9B C14E 1.44(4) .
C9C C10C 1.409(10) .
C9C C14C 1.394(8) .
C10A C11A 1.395(10) .
C10B C11B 1.44(2) .
C10C C11C 1.391(9) .
C10E C11E 1.39(5) .
C11A C12A 1.382(11) .
C11B C12B 1.359(19) .
C11C C12C 1.404(9) .
C11E C12E 1.25(5) .
C12A C13A 1.359(9) .
C12B C13B 1.382(19) .
C12C C13C 1.390(10) .
C12E C13E 1.33(5) .
C13A C14A 1.378(9) .
C13B C14B 1.362(18) .
C13C C14C 1.363(9) .
C13E C14E 1.48(6) .
C15A C16A 1.388(8) .
C15A C20A 1.390(8) .
C15B C16B 1.386(8) .
C15B C20B 1.396(8) .
C15C C16C 1.375(8) .
C15C C20C 1.384(6) .
C16A C17A 1.385(7) .
C16B C17B 1.400(7) .
C16C C17C 1.390(7) .
C17A C18A 1.369(8) .
C17B C18B 1.378(8) .
C17C C18C 1.382(7) .
C18A C19A 1.404(7) .
C18B C19B 1.399(8) .
C18C C19C 1.406(8) .
C19A C20A 1.382(7) .
C19B C20B 1.394(8) .
C19C C20C 1.385(7) .
C21A C22A 1.477(8) .
C21B C22B 1.501(8) .
C21C C22C 1.389(12) .
C21C C22F 1.39(2) .
C23A C24A 1.505(9) .
C23B C24B 1.520(7) .
C23C C24C 1.541(14) .
C23E C24E 1.52(3) .
C23F C24C 1.33(3) .
C25A C26A 1.485(9) .
C25B C26B 1.516(7) .
C25C C26C 1.497(16) .
C25E C26E 1.44(3) .
C25F C26C 1.47(6) .
C27A C28A 1.503(8) .
C27A K1D 3.412(5) 2_666
C27B C28B 1.526(7) .
C27C C28C 1.512(9) .
C28B C28E 1.19(2) .
C29A C30A 1.477(7) .
C29B C30B 1.469(8) .
C29C C30C 1.500(7) .
K1D C27A 3.412(5) 2_666
K1D O7D 2.803(4) .
K1D O8D 2.783(4) .
K1D O9D 2.931(4) .
K1D O10D 2.713(4) .
K1D O11D 2.826(4) .
K1D O12D 2.782(3) .
K1D O37 3.077(4) .
K1D O38 2.605(4) .
K1D C22D 3.339(6) .
K1D C23D 3.419(5) .
K1D C25D 3.415(6) .
S2 O35 1.487(4) .
S2 O36 1.469(4) .
S2 O37 1.472(3) .
S2 O38 1.491(4) .
O1D C1D 1.211(6) .
O2D C8D 1.224(7) .
O3D N5D 1.248(10) .
O4D N5D 1.246(11) .
O5D K1C 2.948(4) 2_666
O5D N6D 1.241(7) .
O6D N6D 1.211(7) .
O7D C19D 1.376(6) .
O7D C21D 1.440(6) .
O8D C22D 1.434(7) .
O8D C23D 1.424(6) .
O9D C24D 1.414(7) .
O9D C25D 1.437(7) .
O10D C26D 1.415(7) .
O10D C27D 1.420(7) .
O11D C28D 1.427(7) .
O11D C29D 1.416(7) .
O12D C18D 1.400(6) .
O12D C30D 1.423(6) .
N1D C1D 1.373(6) .
N1D C15D 1.423(6) .
N2D C1D 1.381(7) .
N2D C2D 1.388(6) .
N3D C8D 1.360(6) .
N3D C16D 1.398(6) .
N4D C8D 1.375(7) .
N4D C9D 1.394(6) .
N5D C5D 1.454(8) .
N6D C12D 1.460(6) .
C2D C3D 1.397(8) .
C2D C7D 1.388(8) .
C3D C4D 1.378(9) .
C4D C5D 1.371(12) .
C5D C6D 1.377(10) .
C6D C7D 1.391(8) .
C9D C10D 1.391(8) .
C9D C14D 1.398(8) .
C10D C11D 1.385(7) .
C11D C12D 1.386(8) .
C12D C13D 1.354(8) .
C13D C14D 1.385(7) .
C15D C16D 1.386(7) .
C15D C20D 1.394(7) .
C16D C17D 1.421(7) .
C17D C18D 1.369(7) .
C18D C19D 1.398(7) .
C19D C20D 1.386(7) .
C21D C22D 1.497(7) .
C23D C24D 1.523(8) .
C25D C26D 1.491(9) .
C27D C28D 1.491(8) .
C29D C30D 1.512(8) .
O39 C31 1.234(9) .
N7 C31 1.333(8) .
N7 C32 1.440(8) .
N7 C33 1.451(8) .
S1 O31 1.479(5) .
S1 O32 1.448(5) .
S1 O33 1.485(4) .
S1 O34 1.472(5) .

loop_
_geom_torsion_atom_site_label_1
_geom_torsion_atom_site_label_2
_geom_torsion_atom_site_label_3
_geom_torsion_atom_site_label_4
_geom_torsion
_geom_torsion_site_symmetry_1
_geom_torsion_site_symmetry_4
K1A O1A C1A N1A -58.7(9) 2_766 .
K1A O1A C1A N2A 125.9(5) 2_766 .
K1A O2A C8A N3A 20.1(13) 2_766 .
K1A O2A C8A N4A -159.7(6) 2_766 .
K1A O4B N5B O3B 63.0(11) . .
K1A O4B N5B C5B -120.0(8) . .
K1A O7A C19A C18A 22.8(5) . .
K1A O7A C19A C20A -156.7(3) . .
K1A O7A C21A C22A 62.4(5) . .
K1A O8A C22A C21A 36.0(5) . .
K1A O8A C23A C24A -44.5(6) . .
K1A O9A C24A C23A -55.1(5) . .
K1A O9A C25A C26A 61.8(5) . .
K1A O10A C26A C25A 35.3(6) . .
K1A O10A C27A C28A -31.1(5) . .
K1A O10A C27A K1D 148.8(13) . 2_666
K1A O11A C28A C27A -67.5(4) . .
K1A O11A C29A C30A 69.8(4) . .
K1A O12A C18A C17A 160.2(3) . .
K1A O12A C18A C19A -22.3(5) . .
K1A O12A C30A C29A 29.1(5) . .
K1A C21A C22A O8A -25.5(4) . .
K1A C29A C30A O12A -21.1(4) . .
K1B O1B C1B N1B 93.3(6) 2_655 .
K1B O1B C1B N2B -86.1(6) 2_655 .
K1B O7B C19B C18B -9.1(7) . .
K1B O7B C19B C20B 172.7(4) . .
K1B O7B C21B C22B 21.0(6) . .
K1B O8B C22B C21B 68.4(6) . .
K1B O8B C23B C24B -69.0(13) . .
K1B O8B C23E C24E -63(2) . .
K1B O9B C24B C23B -26.7(16) . .
K1B O9B C25B C26B 16.5(18) . .
K1B O9E C24E C23E -40(3) . .
K1B O9E C25E C26E 36(3) . .
K1B O10B C26B C25B 67.1(11) . .
K1B O10B C27B C28B 26.3(11) . .
K1B O11B C28B O11E -51.8(10) . .
K1B O11B C28B C27B 64.3(8) . .
K1B O11B C28B C28E 42.6(15) . .
K1B O11B C29B O11E 55.3(10) . .
K1B O11B C29B C30B -80.9(5) . .
K1B O11E C28B O11B 91.2(16) . .
K1B O11E C28B C27B 10.4(17) . .
K1B O11E C28B C28E -13.4(19) . .
K1B O11E C29B O11B -99.5(14) . .
K1B O11E C29B C30B -44.2(13) . .
K1B O12B C18B C17B -170.3(4) . .
K1B O12B C18B C19B 10.2(7) . .
K1B O12B C30B C29B -8.3(6) . .
K1B O27E C26E C25E 39(5) . .
K1B O27E C28E C28B -1(6) . .
K1B C23B C24B O9B 18.4(12) . .
K1B C29B C30B O12B 6.1(5) . .
K1C O1C C1C N1C -63.8(8) 2_665 .
K1C O1C C1C N2C 120.2(5) 2_665 .
K1C O2C C8C N3C 7.5(14) 2_665 .
K1C O2C C8C N4C -172.5(7) 2_665 .
K1C O7C C19C C18C 22.2(6) . .
K1C O7C C19C C20C -155.2(4) . .
K1C O7C C21C C22C 57.7(6) . .
K1C O7C C21C C22F 1.9(14) . .
K1C O8C C22C C21C 37.3(8) . .
K1C O8C C22F C21C -72.0(18) . .
K1C O8C C23C C24C -47.1(9) . .
K1C O8C C23F C24C 70(2) . .
K1C O9C C24C O9F 72.2(11) . .
K1C O9C C24C C23C -54.8(10) . .
K1C O9C C24C C23F 7.2(19) . .
K1C O9C C25C C26C 59.9(13) . .
K1C O9F C24C O9C -65.4(8) . .
K1C O9F C24C C23C 12.4(16) . .
K1C O9F C24C C23F 60.4(13) . .
K1C O9F C25F C26C 45(5) . .
K1C O10C C26C C25C 33.2(11) . .
K1C O10C C26C C25F 63(2) . .
K1C O10C C27C C28C -35.6(6) . .
K1C O11C C28C C27C -65.0(6) . .
K1C O11C C29C C30C 68.9(4) . .
K1C O12C C18C C17C 159.1(4) . .
K1C O12C C18C C19C -21.9(6) . .
K1C O12C C30C C29C 29.0(5) . .
K1C C23F C24C O9C -5.6(15) . .
K1C C23F C24C O9F -44.9(9) . .
K1C C23F C24C C23C 92.0(9) . .
K1C C29C C30C O12C -21.4(4) . .
K1C O5D N6D O6D -6.6(12) 2_666 .
K1C O5D N6D C12D 172.6(5) 2_666 .
O3A N5A C5A C4A 164.1(6) . .
O3A N5A C5A C6A -12.3(10) . .
O3B N5B C5B C4B -9.2(8) . .
O3B N5B C5B C6B 169.9(5) . .
O3C N5C C5C C4C -6.4(13) . .
O3C N5C C5C C6C 172.3(8) . .
O4A N5A C5A C4A -17.1(9) . .
O4A N5A C5A C6A 166.5(6) . .
O4B N5B C5B C4B 173.6(5) . .
O4B N5B C5B C6B -7.3(8) . .
O4C N5C C5C C4C 176.1(9) . .
O4C N5C C5C C6C -5.2(13) . .
O5A N6A C12A C11A -169.5(10) . .
O5A N6A C12A C13A 11.9(14) . .
O5B N6B C12B C11B 177.6(14) . .
O5B N6B C12B C13B 1(2) . .
O5C N6C C12C C11C 0.3(11) . .
O5C N6C C12C C13C 179.8(8) . .
O5E N6E C12E C11E 179(5) . .
O5E N6E C12E C13E -1(7) . .
O6A N6A C12A C11A 6.8(14) . .
O6A N6A C12A C13A -171.7(9) . .
O6B N6B C12B C11B 0(2) . .
O6B N6B C12B C13B -176.1(15) . .
O6C N6C C12C C11C -177.3(7) . .
O6C N6C C12C C13C 2.2(11) . .
O6E N6E C12E C11E 12(7) . .
O6E N6E C12E C13E -168(5) . .
O7A C19A C20A C15A -178.6(4) . .
O7A C21A C22A O8A -67.4(6) . .
O7B C19B C20B C15B 175.9(5) . .
O7B C21B C22B K1B -15.0(4) . .
O7B C21B C22B O8B -62.0(7) . .
O7C C19C C20C C15C -179.7(5) . .
O7C C21C C22C O8C -64.5(7) . .
O7C C21C C22F K1C -1.6(11) . .
O7C C21C C22F O8C 54(2) . .
O8A C23A C24A O9A 65.9(6) . .
O8B C23B C24B K1B 51.7(10) . .
O8B C23B C24B O9B 70.0(18) . .
O8B C23E C24E O9E 64(3) . .
O8C C23C C24C O9C 66.8(11) . .
O8C C23C C24C O9F 20.1(17) . .
O8C C23C C24C C23F -42.5(14) . .
O8C C23F C24C O9C -54(3) . .
O8C C23F C24C O9F -94(2) . .
O8C C23F C24C C23C 43.2(15) . .
O9A C25A C26A O10A -65.8(6) . .
O9B C25B C26B K1B -10.0(11) . .
O9B C25B C26B O10B -61.4(17) . .
O9C C25C C26C O10C -63.4(14) . .
O9C C25C C26C C25F -129(5) . .
O9E C25E C26E O27E -47(4) . .
O9F C25F C26C O10C -70(4) . .
O9F C25F C26C C25C 52(4) . .
O10A C27A C28A O11A 66.7(5) . .
O10B C27B C28B O11B -61.1(12) . .
O10B C27B C28B O11E -25.3(16) . .
O10B C27B C28B C28E 57(4) . .
O10C C27C C28C O11C 68.3(7) . .
O11A C29A C30A O12A -68.5(5) . .
O11B C28B C28E O27E -30(4) . .
O11B C29B C30B O12B 62.5(7) . .
O11C C29C C30C O12C -67.6(6) . .
O11E C28B C28E O27E 8(4) . .
O11E C29B C30B O12B 35.5(11) . .
O12A C18A C19A O7A 0.6(6) . .
O12A C18A C19A C20A -179.9(4) . .
O12B C18B C19B O7B -0.6(7) . .
O12B C18B C19B C20B 177.7(5) . .
O12C C18C C19C O7C 0.8(7) . .
O12C C18C C19C C20C 178.4(5) . .
N1A C15A C16A N3A -5.7(6) . .
N1A C15A C16A C17A 174.8(4) . .
N1A C15A C20A C19A -176.3(4) . .
N1B C15B C16B N3B 0.3(8) . .
N1B C15B C16B C17B 176.3(5) . .
N1B C15B C20B C19B -174.3(5) . .
N1C C15C C16C N3C -4.3(8) . .
N1C C15C C16C C17C 174.8(5) . .
N1C C15C C20C C19C -177.5(5) . .
N2A C2A C3A C4A -179.4(6) . .
N2A C2A C7A C6A 179.9(6) . .
N2B C2B C3B C4B -175.1(6) . .
N2B C2B C7B C6B 175.5(6) . .
N2C C2C C3C C4C -176.4(6) . .
N2C C2C C7C C6C 177.0(6) . .
N3A C16A C17A C18A -178.4(4) . .
N3B C16B C17B C18B 174.2(5) . .
N3C C16C C17C C18C -178.5(5) . .
N4A C9A C10A C11A 178.9(6) . .
N4A C9A C14A C13A -179.4(6) . .
N4B C9B C10B C11B 178.3(10) . .
N4B C9B C10E C11E 175(3) . .
N4B C9B C14B C13B -177.9(11) . .
N4B C9B C14E C13E 174(3) . .
N4C C9C C10C C11C -176.3(6) . .
N4C C9C C14C C13C 176.4(6) . .
N5A C5A C6A C7A 177.4(6) . .
N5B C5B C6B C7B -179.1(6) . .
N5C C5C C6C C7C 179.7(7) . .
N6A C12A C13A C14A 177.1(7) . .
N6B C12B C13B C14B -177.4(13) . .
N6C C12C C13C C14C -177.9(6) . .
N6E C12E C13E C14E 179(4) . .
C1A N1A C15A C16A 102.5(6) . .
C1A N1A C15A C20A -81.3(7) . .
C1A N2A C2A C3A -30.9(10) . .
C1A N2A C2A C7A 151.6(6) . .
C1B N1B C15B C16B -139.0(6) . .
C1B N1B C15B C20B 39.6(8) . .
C1B N2B C2B C3B -17.6(9) . .
C1B N2B C2B C7B 166.0(6) . .
C1C N1C C15C C16C 100.3(6) . .
C1C N1C C15C C20C -82.8(7) . .
C1C N2C C2C C3C -24.6(9) . .
C1C N2C C2C C7C 159.3(5) . .
C2A N2A C1A O1A -5.3(10) . .
C2A N2A C1A N1A 178.9(6) . .
C2A C3A C4A C5A 1.2(9) . .
C2B N2B C1B K1B -50.6(7) . 2_655
C2B N2B C1B O1B -11.8(9) . .
C2B N2B C1B N1B 168.7(5) . .
C2B C3B C4B C5B -0.7(9) . .
C2C N2C C1C O1C -11.6(9) . .
C2C N2C C1C N1C 171.9(5) . .
C2C C3C C4C C5C -1.1(11) . .
C3A C2A C7A C6A 2.4(10) . .
C3A C4A C5A N5A -177.1(6) . .
C3A C4A C5A C6A -0.7(10) . .
C3B C2B C7B C6B -1.1(9) . .
C3B C4B C5B N5B 179.2(5) . .
C3B C4B C5B C6B 0.1(9) . .
C3C C2C C7C C6C 0.7(9) . .
C3C C4C C5C N5C -179.3(8) . .
C3C C4C C5C C6C 2.0(12) . .
C4A C5A C6A C7A 1.1(11) . .
C4B C5B C6B C7B 0.0(9) . .
C4C C5C C6C C7C -1.6(11) . .
C5A C6A C7A C2A -1.9(11) . .
C5B C6B C7B C2B 0.5(10) . .
C5C C6C C7C C2C 0.2(10) . .
C7A C2A C3A C4A -2.0(9) . .
C7B C2B C3B C4B 1.2(9) . .
C7C C2C C3C C4C -0.3(10) . .
C8A N3A C16A C15A -63.5(6) . .
C8A N3A C16A C17A 116.1(5) . .
C8A N4A C9A C10A 0.8(9) . .
C8A N4A C9A C14A -179.9(5) . .
C8B N3B C16B C15B -141.7(6) . .
C8B N3B C16B C17B 42.4(8) . .
C8B N4B C9B C10B 7.3(12) . .
C8B N4B C9B C10E -20.7(19) . .
C8B N4B C9B C14B -173.1(7) . .
C8B N4B C9B C14E 167(2) . .
C8C N3C C16C C15C -65.4(8) . .
C8C N3C C16C C17C 115.6(6) . .
C8C N4C C9C C10C -0.3(10) . .
C8C N4C C9C C14C -178.9(6) . .
C9A N4A C8A O2A -2.5(9) . .
C9A N4A C8A N3A 177.6(5) . .
C9A C10A C11A C12A 0.0(11) . .
C9B N4B C8B O2B 5.4(9) . .
C9B N4B C8B N3B -175.0(5) . .
C9B C10B C11B C12B 4(2) . .
C9B C10E C11E C12E 15(6) . .
C9C N4C C8C O2C -7.8(10) . .
C9C N4C C8C N3C 172.2(6) . .
C9C C10C C11C C12C -0.5(10) . .
C10A C9A C14A C13A -0.1(9) . .
C10A C11A C12A N6A -177.6(7) . .
C10A C11A C12A C13A 0.9(12) . .
C10B C9B C10E C11E 81(7) . .
C10B C9B C14B C13B 1.7(18) . .
C10B C9B C14E C13E -25(4) . .
C10B C11B C12B N6B 177.5(15) . .
C10B C11B C12B C13B -7(3) . .
C10C C9C C14C C13C -2.2(10) . .
C10C C11C C12C N6C 178.0(6) . .
C10C C11C C12C C13C -1.4(11) . .
C10E C9B C10B C11B -80(5) . .
C10E C9B C14B C13B 27(2) . .
C10E C9B C14E C13E 0(4) . .
C10E C11E C12E N6E 172(5) . .
C10E C11E C12E C13E -7(8) . .
C11A C12A C13A C14A -1.4(12) . .
C11B C12B C13B C14B 7(3) . .
C11C C12C C13C C14C 1.5(11) . .
C11E C12E C13E C14E -1(10) . .
C12A C13A C14A C9A 1.0(10) . .
C12B C13B C14B C9B -4(2) . .
C12C C13C C14C C9C 0.4(10) . .
C12E C13E C14E C9B 5(7) . .
C14A C9A C10A C11A -0.4(10) . .
C14B C9B C10B C11B -1.2(18) . .
C14B C9B C10E C11E -33(5) . .
C14B C9B C14E C13E 109(8) . .
C14C C9C C10C C11C 2.3(10) . .
C14E C9B C10B C11B 16(2) . .
C14E C9B C10E C11E -11(5) . .
C14E C9B C14B C13B -53(7) . .
C15A N1A C1A O1A 11.9(9) . .
C15A N1A C1A N2A -172.2(5) . .
C15A C16A C17A C18A 1.2(7) . .
C15B N1B C1B K1B 33.9(6) . 2_655
C15B N1B C1B O1B -7.1(9) . .
C15B N1B C1B N2B 172.3(5) . .
C15B C16B C17B C18B -1.7(8) . .
C15C N1C C1C O1C 15.9(8) . .
C15C N1C C1C N2C -167.7(4) . .
C15C C16C C17C C18C 2.5(9) . .
C16A N3A C8A O2A -14.4(8) . .
C16A N3A C8A N4A 165.4(5) . .
C16A C15A C20A C19A -0.2(7) . .
C16A C17A C18A O12A 178.1(4) . .
C16A C17A C18A C19A 0.7(7) . .
C16B N3B C8B O2B -0.4(9) . .
C16B N3B C8B N4B 180.0(5) . .
C16B C15B C20B C19B 4.3(9) . .
C16B C17B C18B O12B -175.7(5) . .
C16B C17B C18B C19B 3.8(8) . .
C16C N3C C8C O2C -9.9(9) . .
C16C N3C C8C N4C 170.1(5) . .
C16C C15C C20C C19C -0.7(8) . .
C16C C17C C18C O12C 178.8(5) . .
C16C C17C C18C C19C -0.2(9) . .
C17A C18A C19A O7A 178.2(4) . .
C17A C18A C19A C20A -2.2(7) . .
C17B C18B C19B O7B 179.9(5) . .
C17B C18B C19B C20B -1.8(9) . .
C17C C18C C19C O7C 179.9(5) . .
C17C C18C C19C C20C -2.5(8) . .
C18A O12A C30A C29A -178.8(4) . .
C18A C19A C20A C15A 2.0(7) . .
C18B O12B C30B C29B 179.9(5) . .
C18B C19B C20B C15B -2.2(9) . .
C18C O12C C30C C29C 178.8(5) . .
C18C C19C C20C C15C 3.0(8) . .
C19A O7A C21A K1A -154.4(5) . .
C19A O7A C21A C22A -92.1(6) . .
C19B O7B C21B C22B -167.4(5) . .
C19C O7C C21C C22C -97.4(6) . .
C19C O7C C21C C22F -153.2(13) . .
C20A C15A C16A N3A 178.1(4) . .
C20A C15A C16A C17A -1.4(7) . .
C20B C15B C16B N3B -178.3(5) . .
C20B C15B C16B C17B -2.3(8) . .
C20C C15C C16C N3C 178.9(5) . .
C20C C15C C16C C17C -2.1(9) . .
C21A O7A C19A C18A 172.6(4) . .
C21A O7A C19A C20A -6.9(7) . .
C21B O7B C19B C18B -180.0(5) . .
C21B O7B C19B C20B 1.9(8) . .
C21C O7C C19C C18C 173.3(6) . .
C21C O7C C19C C20C -4.1(9) . .
C22A O8A C23A C24A 173.0(5) . .
C22B O8B C23B K1B -107.5(5) . .
C22B O8B C23B C24B -176.5(11) . .
C22B O8B C23E C24E 175.8(16) . .
C22C O8C C22F K1C 117.9(8) . .
C22C O8C C22F C21C 45.8(14) . .
C22C O8C C23C C24C 174.5(7) . .
C22C O8C C23F K1C 161(2) . .
C22C O8C C23F C24C -128.9(17) . .
C22C C21C C22F K1C -105.0(10) . .
C22C C21C C22F O8C -49.6(17) . .
C22F O8C C22C C21C -40.0(12) . .
C22F O8C C23C C24C 124.2(18) . .
C22F O8C C23F K1C 103.9(14) . .
C22F O8C C23F C24C 174.3(19) . .
C22F C21C C22C O8C 36.1(11) . .
C23A O8A C22A C21A 179.7(5) . .
C23B O8B C22B K1B 101.9(9) . .
C23B O8B C22B C21B 170.3(9) . .
C23B O8B C23E C24E -110(5) . .
C23C O8C C22C C21C 177.4(8) . .
C23C O8C C22F K1C -172.4(17) . .
C23C O8C C22F C21C 115.5(17) . .
C23C O8C C23F K1C -117.9(9) . .
C23C O8C C23F C24C -47.6(18) . .
C23E O8B C22B K1B 126.4(17) . .
C23E O8B C22B C21B -165.3(16) . .
C23E O8B C23B K1B 138(4) . .
C23E O8B C23B C24B 69(4) . .
C23F O8C C22C C21C -122(2) . .
C23F O8C C22F K1C -107.0(15) . .
C23F O8C C22F C21C -179.0(18) . .
C23F O8C C23C C24C 37.5(15) . .
C24A O9A C25A C26A -171.0(5) . .
C24B O9B C25B C26B 169.0(13) . .
C24C O9C C25C C26C -171.4(10) . .
C24C O9F C25F C26C -77(4) . .
C24E O9E C25E C26E 177(2) . .
C25A O9A C24A C23A 179.2(5) . .
C25B O9B C24B K1B -154.8(18) . .
C25B O9B C24B C23B 178.5(14) . .
C25C O9C C24C O9F -55.8(14) . .
C25C O9C C24C C23C 177.3(11) . .
C25C O9C C24C C23F -120.7(19) . .
C25E O9E C24E C23E 179(2) . .
C25F O9F C24C O9C 62(3) . .
C25F O9F C24C C23C 140(3) . .
C25F O9F C24C C23F -172(3) . .
C26A O10A C27A C28A -168.8(4) . .
C26A O10A C27A K1D 11.1(16) . 2_666
C26B O10B C27B C28B -87.3(12) . .
C26C O10C C27C C28C -172.8(6) . .
C26E O27E C28E C28B -159(3) . .
C27A O10A C26A C25A 171.3(5) . .
C27B O10B C26B K1B 123.7(7) . .
C27B O10B C26B C25B -169.2(10) . .
C27B C28B C28E O27E -101(5) . .
C27C O10C C26C C25C 169.8(9) . .
C27C O10C C26C C25F -161(2) . .
C28A O11A C29A K1A 118.9(4) . .
C28A O11A C29A C30A -171.3(4) . .
C28B O11B C29B K1B -116.7(7) . .
C28B O11B C29B O11E -61.4(9) . .
C28B O11B C29B C30B 162.4(7) . .
C28B O11E C29B K1B 161.1(19) . .
C28B O11E C29B O11B 61.5(10) . .
C28B O11E C29B C30B 116.9(12) . .
C28C O11C C29C K1C 119.7(5) . .
C28C O11C C29C C30C -171.3(5) . .
C28E O27E C26E C25E -160(4) . .
C29A O11A C28A C27A 176.1(4) . .
C29B O11B C28B O11E 56.0(9) . .
C29B O11B C28B C27B 172.1(8) . .
C29B O11B C28B C28E 150.4(14) . .
C29B O11E C28B O11B -67.3(10) . .
C29B O11E C28B C27B -148.0(12) . .
C29B O11E C28B C28E -171.8(15) . .
C29C O11C C28C C27C 177.2(5) . .
C30A O12A C18A C17A 10.2(6) . .
C30A O12A C18A C19A -172.3(4) . .
C30B O12B C18B C17B 0.7(8) . .
C30B O12B C18B C19B -178.8(5) . .
C30C O12C C18C C17C 11.2(8) . .
C30C O12C C18C C19C -169.7(5) . .
K1D C27A C28A O11A -113.2(3) 2_666 .
K1D O7D C19D C18D -10.4(6) . .
K1D O7D C19D C20D 170.2(4) . .
K1D O7D C21D C22D 13.5(5) . .
K1D O8D C22D C21D 76.7(4) . .
K1D O8D C23D C24D -71.3(4) . .
K1D O9D C24D C23D -23.5(5) . .
K1D O9D C25D C26D -72.0(4) . .
K1D O10D C26D C25D -22.6(6) . .
K1D O10D C27D C28D 38.3(5) . .
K1D O11D C28D C27D 57.9(5) . .
K1D O11D C29D C30D -69.2(4) . .
K1D O12D C18D C17D -165.8(3) . .
K1D O12D C18D C19D 14.7(5) . .
K1D O12D C30D C29D -21.7(5) . .
K1D C23D C24D O9D 18.7(4) . .
K1D C25D C26D O10D 15.6(4) . .
K1D C29D C30D O12D 15.2(4) . .
O3D N5D C5D C4D 11.4(10) . .
O3D N5D C5D C6D -170.8(7) . .
O4D N5D C5D C4D -169.4(7) . .
O4D N5D C5D C6D 8.4(10) . .
O5D N6D C12D C11D -167.8(6) . .
O5D N6D C12D C13D 12.3(8) . .
O6D N6D C12D C11D 11.5(8) . .
O6D N6D C12D C13D -168.5(6) . .
O7D C19D C20D C15D -179.7(4) . .
O7D C21D C22D K1D -10.2(4) . .
O7D C21D C22D O8D -63.3(5) . .
O8D C23D C24D O9D 67.2(6) . .
O9D C25D C26D O10D 70.1(6) . .
O10D C27D C28D O11D -65.6(6) . .
O11D C29D C30D O12D 63.2(6) . .
O12D C18D C19D O7D -2.6(6) . .
O12D C18D C19D C20D 176.8(4) . .
O35 S2 O37 K1D 122.42(18) . .
O35 S2 O38 K1D -125.1(2) . .
O36 S2 O37 K1D -116.4(2) . .
O36 S2 O38 K1D 116.4(2) . .
O37 S2 O38 K1D -4.8(3) . .
O38 S2 O37 K1D 3.8(2) . .
N1D C15D C16D N3D -3.4(7) . .
N1D C15D C16D C17D 178.2(4) . .
N1D C15D C20D C19D -177.2(4) . .
N2D C2D C3D C4D 178.8(6) . .
N2D C2D C7D C6D -179.3(5) . .
N3D C16D C17D C18D 178.7(4) . .
N4D C9D C10D C11D -178.7(5) . .
N4D C9D C14D C13D 177.6(5) . .
N5D C5D C6D C7D -179.9(6) . .
N6D C12D C13D C14D -177.3(5) . .
C1D N1D C15D C16D 134.6(5) . .
C1D N1D C15D C20D -48.3(7) . .
C1D N2D C2D C3D 5.5(9) . .
C1D N2D C2D C7D -174.2(5) . .
C2D N2D C1D O1D -5.7(9) . .
C2D N2D C1D N1D 174.6(5) . .
C2D C3D C4D C5D 0.3(11) . .
C3D C2D C7D C6D 1.0(9) . .
C3D C4D C5D N5D 179.4(7) . .
C3D C4D C5D C6D 1.6(11) . .
C4D C5D C6D C7D -2.1(10) . .
C5D C6D C7D C2D 0.8(9) . .
C7D C2D C3D C4D -1.5(10) . .
C8D N3D C16D C15D 155.1(5) . .
C8D N3D C16D C17D -26.5(7) . .
C8D N4D C9D C10D 28.9(8) . .
C8D N4D C9D C14D -151.2(5) . .
C9D N4D C8D O2D -13.3(8) . .
C9D N4D C8D N3D 165.9(5) . .
C9D C10D C11D C12D 1.6(9) . .
C10D C9D C14D C13D -2.5(8) . .
C10D C11D C12D N6D 176.3(5) . .
C10D C11D C12D C13D -3.8(9) . .
C11D C12D C13D C14D 2.7(9) . .
C12D C13D C14D C9D 0.5(8) . .
C14D C9D C10D C11D 1.4(8) . .
C15D N1D C1D O1D 0.2(8) . .
C15D N1D C1D N2D 180.0(4) . .
C15D C16D C17D C18D -2.8(7) . .
C16D N3D C8D O2D 7.3(8) . .
C16D N3D C8D N4D -171.8(4) . .
C16D C15D C20D C19D -0.2(7) . .
C16D C17D C18D O12D -175.8(4) . .
C16D C17D C18D C19D 3.6(7) . .
C17D C18D C19D O7D 177.9(4) . .
C17D C18D C19D C20D -2.6(7) . .
C18D O12D C30D C29D 166.7(4) . .
C18D C19D C20D C15D 0.9(7) . .
C19D O7D C21D C22D 177.9(4) . .
C20D C15D C16D N3D 179.5(4) . .
C20D C15D C16D C17D 1.1(7) . .
C21D O7D C19D C18D -173.0(4) . .
C21D O7D C19D C20D 7.6(7) . .
C22D O8D C23D K1D -106.9(4) . .
C22D O8D C23D C24D -178.2(4) . .
C23D O8D C22D K1D 109.6(4) . .
C23D O8D C22D C21D -173.7(4) . .
C24D O9D C25D K1D -115.7(4) . .
C24D O9D C25D C26D 172.2(5) . .
C25D O9D C24D C23D 84.1(6) . .
C26D O10D C27D C28D -177.5(5) . .
C27D O10D C26D C25D -166.9(5) . .
C28D O11D C29D K1D -115.8(4) . .
C28D O11D C29D C30D 175.0(4) . .
C29D O11D C28D C27D 171.1(4) . .
C30D O12D C18D C17D 5.2(6) . .
C30D O12D C18D C19D -174.3(4) . .
C32 N7 C31 O39 -4.9(12) . .
C33 N7 C31 O39 -176.1(7) . .

loop_
_smtbx_masks_void_nr
_smtbx_masks_void_average_x
_smtbx_masks_void_average_y
_smtbx_masks_void_average_z
_smtbx_masks_void_volume
_smtbx_masks_void_count_electrons
1 0.000 0.000 0.000 1047.0 168.2
